data_7048946
loop_
_publ_author_name
'Li, Huafeng'
'Wu, Hechen'
'Wan, Rong'
'Wang, Yuan'
'Ma, Pengtao'
'Li, Suzhi'
'Wang, Jingping'
'Niu, Jingyang'

_publ_section_title
;
 Utilizing the adaptive precursor
 [As<sub>2</sub>W<sub>19</sub>O<sub>67</sub>(H<sub>2</sub>O)]<sup>14-</sup>
 to support three hexanuclear lanthanoid-based tungstoarsenate dimers.
;
_journal_issue 8
_journal_name_full 'Dalton transactions (Cambridge, England : 2003)'
_journal_page_first 2813
_journal_page_last 2821
_journal_paper_doi 10.1039/c8dt04944k
_journal_volume 48
_journal_year 2019
_chemical_formula_moiety 'C8 H4 As4 Eu6 K11 O184 W38, 10(O)'
_chemical_formula_sum 'C8 H4 As4 Eu6 K11 O194 W38'
_chemical_formula_weight 11831.95
_space_group_crystal_system triclinic
_space_group_IT_number 2
_space_group_name_Hall '-P 1'
_space_group_name_H-M_alt 'P -1'
_symmetry_space_group_name_Hall '-P 1'
_symmetry_space_group_name_H-M 'P -1'
_atom_sites_solution_hydrogens geom
_atom_sites_solution_primary dual
_audit_block_doi 10.5517/ccdc.csd.cc124x37
_audit_creation_date 2019-01-11
_audit_creation_method
;
Olex2 1.2
(compiled 2018.05.29 svn.r3508 for OlexSys, GUI svn.r5506)
;
_audit_update_record
;
2019-01-14 deposited with the CCDC.
2019-02-08 downloaded from the CCDC.
;
_cell_angle_alpha 81.280(3)
_cell_angle_beta 80.406(3)
_cell_angle_gamma 80.720(3)
_cell_formula_units_Z 1
_cell_length_a 12.627(2)
_cell_length_b 18.389(3)
_cell_length_c 23.142(4)
_cell_measurement_reflns_used 5016
_cell_measurement_temperature 296(2)
_cell_measurement_theta_max 28.14
_cell_measurement_theta_min 2.25
_cell_volume 5185.9(15)
_computing_cell_refinement 'SAINT V8.38A (?, 2016)'
_computing_data_reduction 'SAINT V8.38A (?, 2016)'
_computing_molecular_graphics 'Olex2 (Dolomanov et al., 2009)'
_computing_publication_material 'Olex2 (Dolomanov et al., 2009)'
_computing_structure_refinement 'ShelXL-2018/3 (Sheldrick, 2018)'
_computing_structure_solution 'ShelXS-97 (Sheldrick, 1997)'
_diffrn_ambient_temperature 296.15
_diffrn_measured_fraction_theta_full 0.991
_diffrn_measured_fraction_theta_max 0.991
_diffrn_measurement_device_type 'Bruker APEX-II CCD'
_diffrn_measurement_method '\f and \w scans'
_diffrn_radiation_type MoK\a
_diffrn_radiation_wavelength 0.71073
_diffrn_reflns_av_R_equivalents 0.0488
_diffrn_reflns_av_unetI/netI 0.1049
_diffrn_reflns_Laue_measured_fraction_full 0.991
_diffrn_reflns_Laue_measured_fraction_max 0.991
_diffrn_reflns_limit_h_max 14
_diffrn_reflns_limit_h_min -15
_diffrn_reflns_limit_k_max 21
_diffrn_reflns_limit_k_min -18
_diffrn_reflns_limit_l_max 26
_diffrn_reflns_limit_l_min -27
_diffrn_reflns_number 26299
_diffrn_reflns_point_group_measured_fraction_full 0.991
_diffrn_reflns_point_group_measured_fraction_max 0.991
_diffrn_reflns_theta_full 25.099
_diffrn_reflns_theta_max 25.099
_diffrn_reflns_theta_min 1.762
_diffrn_standards_number 0
_exptl_absorpt_coefficient_mu 23.719
_exptl_absorpt_correction_T_max 0.0092
_exptl_absorpt_correction_T_min 0.0010
_exptl_absorpt_correction_type numerical
_exptl_absorpt_process_details
;
 SADABS 2016/2: Krause, L., Herbst-Irmer, R., Sheldrick G.M. & Stalke D.,
 J. Appl. Cryst. 48 (2015) 3-10
;
_exptl_crystal_colour colorless
_exptl_crystal_density_diffrn 3.789
_exptl_crystal_description block
_exptl_crystal_F_000 5135
_exptl_crystal_size_max 0.42
_exptl_crystal_size_mid 0.4
_exptl_crystal_size_min 0.39
_refine_diff_density_max 3.819
_refine_diff_density_min -2.553
_refine_diff_density_rms 0.469
_refine_ls_extinction_method none
_refine_ls_goodness_of_fit_ref 1.019
_refine_ls_hydrogen_treatment constr
_refine_ls_matrix_type full
_refine_ls_number_parameters 1207
_refine_ls_number_reflns 18319
_refine_ls_number_restraints 288
_refine_ls_restrained_S_all 1.014
_refine_ls_R_factor_all 0.1200
_refine_ls_R_factor_gt 0.0735
_refine_ls_shift/su_max 0.001
_refine_ls_shift/su_mean 0.000
_refine_ls_structure_factor_coef Fsqd
_refine_ls_weighting_details 'w=1/[\s^2^(Fo^2^)+(0.1176P)^2^+39.1588P] where P=(Fo^2^+2Fc^2^)/3'
_refine_ls_weighting_scheme calc
_refine_ls_wR_factor_gt 0.1851
_refine_ls_wR_factor_ref 0.2226
_reflns_Friedel_coverage 0.000
_reflns_number_gt 11373
_reflns_number_total 18319
_reflns_threshold_expression 'I > 2\s(I)'
_cod_data_source_file c8dt04944k2.cif
_cod_data_source_block 987818
_cod_depositor_comments 'Adding full bibliography for 7048946--7048948.cif.'
_cod_original_cell_volume 5185.9(16)
_cod_database_code 7048946
_shelx_shelxl_version_number 2018/3
_shelx_space_group_comment
;
The symmetry employed for this shelxl refinement is uniquely defined
by the following loop, which should always be used as a source of
symmetry information in preference to the above space-group names.
They are only intended as comments.
;
_shelx_estimated_absorpt_t_max 0.039
_shelx_estimated_absorpt_t_min 0.036
_olex2_refinement_description
;
1. Fixed Uiso
 At 1.2 times of:
  All C(H) groups
2. Uiso/Uaniso restraints and constraints
Uanis(O17) \\sim Ueq, Uanis(O18) \\sim Ueq, Uanis(O32) \\sim Ueq, Uanis(O30)
\\sim Ueq, Uanis(O66) \\sim Ueq, Uanis(O5W) \\sim Ueq: with sigma of 0.005 and
sigma for terminal atoms of 0.01
Uanis(O3) \\sim Ueq, Uanis(O4) \\sim Ueq, Uanis(O7) \\sim Ueq, Uanis(O9) \\sim
Ueq, Uanis(O20) \\sim Ueq, Uanis(O26) \\sim Ueq, Uanis(O37) \\sim Ueq,
Uanis(O46) \\sim Ueq: with sigma of 0.01 and sigma for terminal atoms of 0.02
Uanis(O48) \\sim Ueq, Uanis(O57) \\sim Ueq, Uanis(O59) \\sim Ueq, Uanis(O64)
\\sim Ueq, Uanis(O75) \\sim Ueq, Uanis(C2) \\sim Ueq, Uanis(O33) \\sim Ueq,
Uanis(O53) \\sim Ueq, Uanis(O62) \\sim Ueq, Uanis(O9W) \\sim Ueq, Uanis(K8)
\\sim Ueq, Uanis(O7W) \\sim Ueq: with sigma of 0.01 and sigma for terminal
atoms of 0.02
Uanis(O6W) \\sim Ueq, Uanis(O22) \\sim Ueq, Uanis(O41) \\sim Ueq, Uanis(O44)
\\sim Ueq, Uanis(O52) \\sim Ueq, Uanis(O73) \\sim Ueq: with sigma of 0.01 and
sigma for terminal atoms of 0.02
Uanis(O19W) \\sim Ueq, Uanis(O21W) \\sim Ueq, Uanis(O37) \\sim Ueq, Uanis(O11W)
\\sim Ueq, Uanis(O16W) \\sim Ueq: with sigma of 0.01 and sigma for terminal
atoms of 0.02
Uanis(O35) \\sim Ueq, Uanis(O55) \\sim Ueq, Uanis(O70) \\sim Ueq, Uanis(O18W)
\\sim Ueq, Uanis(O20W) \\sim Ueq: with sigma of 0.01 and sigma for terminal
atoms of 0.02
Uanis(K7) \\sim Ueq, Uanis(O12W) \\sim Ueq, Uanis(O13W) \\sim Ueq, Uanis(O14W)
\\sim Ueq, Uanis(O15W) \\sim Ueq, Uanis(O63) \\sim Ueq, Uanis(C1) \\sim Ueq:
with sigma of 0.01 and sigma for terminal atoms of 0.02
3. Others
 Fixed Sof: K2(0.75) K3(0.75) K4(0.5) K5(0.5) K6(0.5) K7(0.5) K8(0.5) K9(0.5)
4.a Ternary CH refined with riding coordinates:
 C2(H2), C3(H3)
;
_olex2_submission_special_instructions 'No special instructions were received'

loop_
_space_group_symop_operation_xyz
'x, y, z'
'-x, -y, -z'

loop_
_atom_site_label
_atom_site_type_symbol
_atom_site_fract_x
_atom_site_fract_y
_atom_site_fract_z
_atom_site_U_iso_or_equiv
_atom_site_adp_type
_atom_site_occupancy
_atom_site_site_symmetry_order
_atom_site_calc_flag
_atom_site_refinement_flags_posn
_atom_site_refinement_flags_adp
_atom_site_refinement_flags_occupancy
W1 W 0.99745(10) -0.00659(7) 0.71889(6) 0.0478(3) Uani 1 1 d . . .
W2 W 0.85631(10) 0.02956(7) 0.60634(5) 0.0440(3) Uani 1 1 d . . .
W3 W 1.03437(11) -0.12898(7) 0.61939(6) 0.0495(3) Uani 1 1 d . . .
W4 W 0.63283(10) -0.07622(7) 0.60539(5) 0.0439(3) Uani 1 1 d . . .
W5 W 0.81234(11) -0.23569(7) 0.61588(6) 0.0490(3) Uani 1 1 d . . .
W6 W 0.57905(11) -0.21721(7) 0.71047(6) 0.0462(3) Uani 1 1 d . . .
W7 W 0.96255(11) -0.27511(7) 0.74425(6) 0.0509(3) Uani 1 1 d . . .
W8 W 0.91880(12) -0.14740(8) 0.84117(6) 0.0513(3) Uani 1 1 d . . .
W9 W 0.72598(12) -0.25135(7) 0.83922(6) 0.0503(3) Uani 1 1 d . . .
W10 W 0.47315(11) -0.10982(7) 0.83434(5) 0.0455(3) Uani 1 1 d . . .
W11 W 0.15496(11) 0.30018(8) 0.67678(7) 0.0574(4) Uani 1 1 d . . .
W12 W 0.39675(11) 0.31738(7) 0.59501(6) 0.0506(3) Uani 1 1 d . . .
W13 W 0.26431(11) 0.46065(8) 0.66547(6) 0.0537(3) Uani 1 1 d . . .
W14 W 0.63780(10) 0.31596(7) 0.66615(5) 0.0434(3) Uani 1 1 d . . .
W15 W 0.50486(11) 0.45784(7) 0.73942(6) 0.0494(3) Uani 1 1 d . . .
W16 W 0.60528(10) 0.29924(7) 0.81788(5) 0.0433(3) Uani 1 1 d . . .
W17 W 0.33662(11) 0.28196(8) 0.90564(6) 0.0513(3) Uani 1 1 d . . .
W18 W 0.23642(12) 0.44355(8) 0.82975(6) 0.0553(4) Uani 1 1 d . . .
W19 W 0.12360(11) 0.28595(8) 0.83662(7) 0.0584(4) Uani 1 1 d . . .
Eu1 Eu 0.51007(12) 0.09669(8) 0.85655(7) 0.0433(4) Uani 1 1 d . . .
Eu2 Eu 0.73872(12) 0.14776(8) 0.74472(7) 0.0416(3) Uani 1 1 d . . .
Eu3 Eu 0.55065(13) 0.11875(9) 0.64947(7) 0.0450(4) Uani 1 1 d . . .
As1 As 0.7646(2) -0.09566(16) 0.72785(13) 0.0396(6) Uani 1 1 d . . .
As2 As 0.3816(2) 0.27993(17) 0.75046(13) 0.0429(7) Uani 1 1 d . . .
K1 K 0.8893(7) -0.0782(6) 0.4756(4) 0.077(3) Uani 1 1 d . . .
K2 K 0.3259(10) -0.0415(8) 0.6818(6) 0.084(4) Uani 0.75 1 d . . P
K3 K -0.0134(10) 0.4877(9) 0.7542(7) 0.097(4) Uani 0.75 1 d . . P
K4 K 0.7856(17) 0.4817(11) 0.9374(8) 0.082(5) Uani 0.5 1 d . . P
K5 K 0.8236(18) 0.2515(10) 0.5178(8) 0.082(5) Uani 0.5 1 d . . P
K6 K 0.9174(17) 0.7108(14) 0.9774(8) 0.101(7) Uani 0.5 1 d . . P
K7 K 0.5022(18) 0.3692(11) 0.1718(8) 0.085(5) Uani 0.5 1 d . U P
K8 K 0.336(2) 0.1055(17) 0.0392(13) 0.126(9) Uani 0.5 1 d . U P
K9 K 0.041(3) 0.1000(19) 0.8340(15) 0.151(12) Uani 0.5 1 d . . P
O1 O 1.1030(19) 0.0328(15) 0.7346(12) 0.073(7) Uani 1 1 d . . .
O2 O 0.8810(17) 0.0461(13) 0.7532(9) 0.056(6) Uani 1 1 d . . .
O3 O 0.9706(15) 0.0534(11) 0.6432(9) 0.045(5) Uani 1 1 d . U .
O4 O 1.0937(18) -0.0754(13) 0.6637(10) 0.056(5) Uani 1 1 d . U .
O5 O 1.0035(17) -0.0881(13) 0.7773(9) 0.053(5) Uani 1 1 d . . .
O6 O 0.8784(15) -0.0671(11) 0.6804(7) 0.041(4) Uani 1 1 d . . .
O7 O 0.8695(17) 0.0921(13) 0.5456(10) 0.056(5) Uani 1 1 d . U .
O8 O 0.9811(17) -0.0466(12) 0.5719(8) 0.050(5) Uani 1 1 d . . .
O9 O 0.7628(16) -0.0289(13) 0.5831(9) 0.052(5) Uani 1 1 d . U .
O10 O 0.7501(15) 0.0755(11) 0.6564(9) 0.043(5) Uani 1 1 d . . .
O11 O 1.1492(18) -0.1629(14) 0.5755(10) 0.061(6) Uani 1 1 d . . .
O12 O 0.9245(17) -0.1808(12) 0.5962(9) 0.052(5) Uani 1 1 d . . .
O13 O 1.0312(16) -0.2061(11) 0.6856(8) 0.048(5) Uani 1 1 d . . .
O14 O 0.569(2) -0.0472(17) 0.5452(12) 0.082(9) Uani 1 1 d . . .
O15 O 0.5751(15) -0.0091(10) 0.6551(8) 0.040(4) Uani 1 1 d . . .
O16 O 0.7232(18) -0.1627(11) 0.5688(9) 0.051(5) Uani 1 1 d . . .
O17 O 0.5367(16) -0.1475(11) 0.6461(8) 0.044(5) Uani 1 1 d . U .
O18 O 0.7263(16) -0.1509(12) 0.6770(9) 0.047(5) Uani 1 1 d . U .
O19 O 0.846(2) -0.3030(12) 0.5675(10) 0.070(8) Uani 1 1 d . . .
O20 O 0.6771(18) -0.2744(12) 0.6557(9) 0.054(5) Uani 1 1 d . U .
O21 O 0.8730(19) -0.2818(10) 0.6846(9) 0.053(6) Uani 1 1 d . . .
O22 O 0.4689(19) -0.2689(13) 0.7227(10) 0.061(6) Uani 1 1 d . U .
O23 O 0.6566(17) -0.2624(11) 0.7721(8) 0.047(5) Uani 1 1 d . . .
O24 O 0.5229(16) -0.1382(11) 0.7588(8) 0.043(5) Uani 1 1 d . . .
O25 O 1.050(2) -0.3563(13) 0.7372(11) 0.073(7) Uani 1 1 d . . .
O26 O 1.0107(18) -0.2368(13) 0.8033(9) 0.055(5) Uani 1 1 d . U .
O27 O 0.8530(17) -0.3163(12) 0.7995(8) 0.050(5) Uani 1 1 d . . .
O28 O 0.8299(15) -0.1723(11) 0.7704(9) 0.046(5) Uani 1 1 d . . .
O29 O 0.818(2) -0.0763(11) 0.8530(9) 0.058(6) Uani 1 1 d . . .
O30 O 0.9988(19) -0.1489(13) 0.8937(10) 0.061(6) Uani 1 1 d . U .
O31 O 0.8278(16) -0.2243(11) 0.8810(8) 0.044(5) Uani 1 1 d . . .
O32 O 0.676(2) -0.3212(14) 0.8894(11) 0.067(6) Uani 1 1 d . U .
O33 O 0.6256(18) -0.1724(13) 0.8509(9) 0.057(6) Uani 1 1 d . U .
O34 O 0.5241(16) -0.0282(11) 0.8345(8) 0.044(5) Uani 1 1 d . . .
O35 O 0.338(2) -0.0729(14) 0.8225(10) 0.067(6) Uani 1 1 d . U .
O36 O 0.431(2) -0.2221(11) 0.8594(9) 0.059(6) Uani 1 1 d . . .
O37 O 0.415(3) -0.3101(19) 0.9326(14) 0.096(9) Uani 1 1 d . U .
O38 O 0.4442(19) -0.1216(12) 0.9195(9) 0.055(6) Uani 1 1 d . . .
O39 O 0.246(2) -0.174(2) 0.9732(14) 0.101(11) Uani 1 1 d . . .
O40 O 0.432(2) -0.1334(14) 1.0617(10) 0.059(6) Uani 1 1 d . . .
O41 O 0.252(2) -0.0983(18) 1.0612(13) 0.087(8) Uani 1 1 d . U .
O42 O 0.7090(18) 0.0604(11) 0.8448(9) 0.052(5) Uani 1 1 d . . .
O43 O 0.5781(15) 0.0878(10) 0.7518(8) 0.040(4) Uani 1 1 d . . .
O44 O 0.032(2) 0.2969(14) 0.6523(11) 0.067(6) Uani 1 1 d . U .
O45 O 0.2071(19) 0.2080(15) 0.6933(12) 0.071(7) Uani 1 1 d . . .
O46 O 0.2455(17) 0.3070(12) 0.5986(9) 0.051(5) Uani 1 1 d . U .
O47 O 0.1488(17) 0.4180(12) 0.6608(11) 0.059(6) Uani 1 1 d . . .
O48 O 0.1063(19) 0.3208(14) 0.7554(10) 0.064(6) Uani 1 1 d . U .
O49 O 0.3191(15) 0.3326(11) 0.6918(9) 0.045(5) Uani 1 1 d . . .
O50 O 0.434(2) 0.3223(14) 0.5182(11) 0.072(7) Uani 1 1 d . . .
O51 O 0.4359(18) 0.2241(12) 0.6226(10) 0.059(6) Uani 1 1 d . . .
O52 O 0.3471(18) 0.4261(11) 0.5957(9) 0.053(5) Uani 1 1 d . U .
O53 O 0.5284(17) 0.3396(12) 0.6180(10) 0.054(5) Uani 1 1 d . U .
O54 O 0.220(2) 0.5520(14) 0.6375(11) 0.070(7) Uani 1 1 d . . .
O55 O 0.4086(18) 0.4715(13) 0.6851(10) 0.058(6) Uani 1 1 d . U .
O56 O 0.2175(16) 0.4654(12) 0.7489(11) 0.060(6) Uani 1 1 d . . .
O57 O 0.7524(18) 0.3227(13) 0.6148(10) 0.058(6) Uani 1 1 d . U .
O58 O 0.6256(15) 0.2162(9) 0.6759(7) 0.034(4) Uani 1 1 d . . .
O59 O 0.6167(16) 0.4198(11) 0.6802(9) 0.044(5) Uani 1 1 d . U .
O60 O 0.7002(15) 0.2947(11) 0.7399(9) 0.046(5) Uani 1 1 d . . .
O61 O 0.4911(16) 0.3312(12) 0.7463(8) 0.048(5) Uani 1 1 d . . .
O62 O 0.5360(18) 0.5444(13) 0.7365(10) 0.061(6) Uani 1 1 d . U .
O63 O 0.5926(15) 0.4046(10) 0.7961(8) 0.040(4) Uani 1 1 d . U .
O64 O 0.3859(16) 0.4596(12) 0.8007(9) 0.050(5) Uani 1 1 d . U .
O65 O 0.7012(19) 0.2933(10) 0.8610(9) 0.055(6) Uani 1 1 d . . .
O66 O 0.5926(16) 0.2007(11) 0.8147(8) 0.045(5) Uani 1 1 d . U .
O67 O 0.4783(18) 0.3122(11) 0.8701(9) 0.052(5) Uani 1 1 d . . .
O68 O 0.3447(19) 0.2700(13) 0.9792(10) 0.061(6) Uani 1 1 d . . .
O69 O 0.3810(17) 0.1935(12) 0.8833(10) 0.053(5) Uani 1 1 d . . .
O70 O 0.2903(18) 0.3886(13) 0.8991(9) 0.055(5) Uani 1 1 d . U .
O71 O 0.1833(17) 0.2784(13) 0.9095(11) 0.064(7) Uani 1 1 d . . .
O72 O 0.2972(15) 0.3221(11) 0.8104(9) 0.050(5) Uani 1 1 d . . .
O73 O 0.1860(19) 0.5272(13) 0.8554(11) 0.064(6) Uani 1 1 d . U .
O74 O 0.1153(17) 0.3977(13) 0.8440(10) 0.061(6) Uani 1 1 d . . .
O75 O -0.010(2) 0.2784(14) 0.8676(11) 0.068(7) Uani 1 1 d . U .
O76 O 0.1804(16) 0.1972(12) 0.8257(10) 0.055(6) Uani 1 1 d . . .
C1 C 0.430(3) -0.242(2) 0.9111(17) 0.066(9) Uani 1 1 d . U .
C2 C 0.441(3) -0.1913(18) 0.9541(13) 0.049(7) Uani 1 1 d . U .
H2 H 0.508035 -0.207340 0.971823 0.059 Uiso 1 1 calc R . .
C3 C 0.342(3) -0.191(2) 1.0006(14) 0.063(9) Uani 1 1 d . . .
H3 H 0.343054 -0.240297 1.023251 0.075 Uiso 1 1 calc R . .
C4 C 0.342(4) -0.133(2) 1.0442(16) 0.073(12) Uani 1 1 d . . .
O1W O 0.429(2) 0.0225(12) 0.9424(9) 0.064(7) Uani 1 1 d . . .
O2W O 0.338(2) 0.0806(14) 0.8242(10) 0.064(6) Uani 1 1 d . . .
O3W O 0.8531(19) 0.1819(13) 0.8076(11) 0.066(6) Uani 1 1 d . . .
O4W O 0.8874(19) 0.1907(13) 0.6726(10) 0.063(7) Uani 1 1 d . . .
O5W O 0.3727(17) 0.0948(12) 0.7045(9) 0.053(5) Uani 1 1 d . U .
O6W O 0.446(2) 0.0867(14) 0.5784(12) 0.073(7) Uani 1 1 d . U .
O7W O 0.648(2) 0.1540(17) 0.5513(13) 0.086(8) Uani 1 1 d . U .
O8W O -0.225(2) 0.583(2) 0.7350(14) 0.101(11) Uani 1 1 d . . .
O9W O 0.737(3) -0.1689(19) 0.4522(14) 0.099(9) Uani 1 1 d . U .
O10W O 0.713(3) 0.0341(18) 0.4403(14) 0.100(10) Uani 1 1 d . . .
O11W O 0.527(3) 0.5023(19) 0.5640(14) 0.099(9) Uani 1 1 d . U .
O12W O 0.472(3) 0.478(2) 0.9043(14) 0.106(10) Uani 1 1 d . U .
O13W O 0.537(4) 0.202(2) 0.4544(18) 0.132(13) Uani 1 1 d . U .
O14W O -0.135(3) 0.388(2) 0.7305(17) 0.117(11) Uani 1 1 d . U .
O15W O 0.143(3) 0.411(2) 0.5131(15) 0.116(11) Uani 1 1 d . U .
O16W O -0.080(3) 0.551(2) 0.8664(17) 0.124(12) Uani 1 1 d . U .
O17W O 0.952(2) 1.008(2) 0.9395(17) 0.121(13) Uani 1 1 d . . .
O18W O 0.180(3) 0.970(3) 0.9182(18) 0.140(14) Uani 1 1 d . U .
O19W O 0.406(4) 0.634(2) 0.649(2) 0.141(14) Uani 1 1 d . U .
O20W O -0.163(4) 0.402(3) 0.866(2) 0.146(15) Uani 1 1 d . U .
O21W O 0.760(3) 0.513(3) 0.6273(19) 0.141(14) Uani 1 1 d . U .

loop_
_atom_site_aniso_label
_atom_site_aniso_U_11
_atom_site_aniso_U_22
_atom_site_aniso_U_33
_atom_site_aniso_U_23
_atom_site_aniso_U_13
_atom_site_aniso_U_12
W1 0.0454(7) 0.0454(7) 0.0514(7) -0.0085(6) -0.0051(5) -0.0025(6)
W2 0.0454(7) 0.0388(7) 0.0445(7) -0.0052(5) -0.0007(5) -0.0024(5)
W3 0.0517(7) 0.0447(7) 0.0476(7) -0.0072(6) -0.0018(6) 0.0023(6)
W4 0.0515(7) 0.0372(7) 0.0434(7) -0.0086(5) -0.0081(5) -0.0024(6)
W5 0.0617(8) 0.0376(7) 0.0457(7) -0.0093(5) -0.0061(6) 0.0015(6)
W6 0.0563(8) 0.0360(7) 0.0469(7) -0.0080(5) -0.0056(6) -0.0077(6)
W7 0.0613(8) 0.0392(7) 0.0470(7) -0.0044(6) -0.0063(6) 0.0058(6)
W8 0.0624(8) 0.0434(7) 0.0467(7) -0.0065(6) -0.0122(6) 0.0018(6)
W9 0.0651(8) 0.0374(7) 0.0450(7) -0.0026(5) -0.0056(6) -0.0017(6)
W10 0.0532(7) 0.0363(7) 0.0463(7) -0.0088(5) 0.0004(5) -0.0090(6)
W11 0.0493(7) 0.0524(8) 0.0724(9) -0.0128(7) -0.0131(6) -0.0036(6)
W12 0.0570(8) 0.0412(7) 0.0531(8) -0.0079(6) -0.0117(6) 0.0002(6)
W13 0.0568(8) 0.0406(7) 0.0610(8) -0.0065(6) -0.0103(6) 0.0031(6)
W14 0.0486(7) 0.0348(6) 0.0454(7) -0.0041(5) -0.0018(5) -0.0080(5)
W15 0.0573(8) 0.0334(7) 0.0566(8) -0.0082(6) -0.0054(6) -0.0050(6)
W16 0.0500(7) 0.0348(6) 0.0453(7) -0.0076(5) -0.0040(5) -0.0074(5)
W17 0.0545(8) 0.0438(7) 0.0520(8) -0.0104(6) 0.0026(6) -0.0024(6)
W18 0.0573(8) 0.0435(8) 0.0616(8) -0.0136(6) -0.0014(6) 0.0026(6)
W19 0.0470(7) 0.0526(8) 0.0715(9) -0.0104(7) 0.0018(6) -0.0034(6)
Eu1 0.0486(8) 0.0350(8) 0.0453(8) -0.0085(6) -0.0002(6) -0.0071(7)
Eu2 0.0419(8) 0.0378(8) 0.0446(8) -0.0062(6) -0.0033(6) -0.0063(6)
Eu3 0.0510(9) 0.0368(8) 0.0477(9) -0.0081(7) -0.0101(7) -0.0026(7)
As1 0.0453(16) 0.0332(15) 0.0401(16) -0.0037(12) -0.0073(12) -0.0045(13)
As2 0.0401(16) 0.0379(16) 0.0492(17) -0.0074(13) -0.0024(13) -0.0039(13)
K1 0.065(5) 0.099(7) 0.072(5) -0.027(5) 0.009(4) -0.030(5)
K2 0.072(8) 0.078(9) 0.104(10) -0.035(7) -0.003(7) -0.003(7)
K3 0.059(7) 0.119(12) 0.116(11) -0.039(9) -0.008(7) -0.007(8)
K4 0.094(13) 0.086(14) 0.066(11) -0.018(10) -0.005(9) -0.011(11)
K5 0.113(15) 0.047(10) 0.085(12) -0.016(9) -0.017(11) 0.003(10)
K6 0.088(14) 0.14(2) 0.058(11) 0.023(11) 0.001(10) 0.002(13)
K7 0.113(10) 0.072(8) 0.068(8) -0.024(7) 0.004(7) -0.009(7)
K8 0.126(12) 0.124(12) 0.124(11) -0.024(9) -0.009(9) -0.006(9)
K9 0.14(3) 0.15(3) 0.16(3) -0.02(2) -0.07(2) 0.02(2)
O1 0.056(14) 0.072(18) 0.088(18) -0.029(14) 0.006(13) -0.002(13)
O2 0.053(13) 0.063(15) 0.045(12) -0.001(10) -0.008(10) 0.006(11)
O3 0.041(8) 0.041(8) 0.052(8) 0.003(7) -0.014(7) -0.003(7)
O4 0.055(9) 0.056(9) 0.058(9) -0.012(7) -0.011(7) -0.006(7)
O5 0.047(12) 0.063(15) 0.050(12) -0.019(11) -0.013(9) 0.004(11)
O6 0.047(11) 0.047(12) 0.023(9) 0.007(8) 0.001(8) -0.005(9)
O7 0.052(9) 0.057(9) 0.057(9) -0.009(7) -0.009(7) 0.000(7)
O8 0.057(13) 0.057(14) 0.032(10) 0.008(9) 0.005(9) -0.021(11)
O9 0.044(8) 0.059(9) 0.053(9) -0.008(7) -0.004(7) -0.007(7)
O10 0.042(11) 0.033(11) 0.055(12) -0.005(9) -0.006(9) -0.008(9)
O11 0.056(14) 0.066(16) 0.055(14) 0.003(11) -0.001(11) -0.009(12)
O12 0.053(13) 0.045(13) 0.055(13) -0.012(10) -0.002(10) -0.001(10)
O13 0.048(12) 0.043(12) 0.044(11) -0.002(9) -0.003(9) 0.014(10)
O14 0.076(17) 0.11(2) 0.074(17) -0.049(17) 0.005(14) -0.029(16)
O15 0.050(11) 0.034(10) 0.038(10) -0.008(8) -0.017(8) -0.003(9)
O16 0.071(14) 0.031(11) 0.048(12) -0.021(9) 0.004(10) 0.005(10)
O17 0.047(6) 0.039(6) 0.048(6) -0.006(4) -0.008(4) -0.010(4)
O18 0.048(6) 0.047(6) 0.047(6) -0.008(5) -0.007(4) -0.006(5)
O19 0.11(2) 0.036(13) 0.061(14) -0.032(11) 0.023(13) -0.009(13)
O20 0.063(9) 0.046(9) 0.049(8) -0.010(7) 0.000(7) -0.002(7)
O21 0.085(16) 0.022(10) 0.044(12) 0.013(8) 0.002(11) -0.008(10)
O22 0.066(9) 0.058(9) 0.064(9) -0.015(8) -0.009(8) -0.013(8)
O23 0.062(13) 0.037(11) 0.041(11) -0.007(9) -0.014(9) 0.004(10)
O24 0.059(12) 0.042(11) 0.028(10) -0.014(8) -0.006(8) -0.002(9)
O25 0.090(18) 0.045(14) 0.075(17) -0.001(12) -0.020(14) 0.021(13)
O26 0.059(9) 0.057(9) 0.051(9) -0.006(7) -0.015(7) -0.010(7)
O27 0.057(13) 0.051(13) 0.033(11) 0.000(9) 0.007(9) 0.000(10)
O28 0.041(11) 0.034(11) 0.054(12) 0.007(9) -0.012(9) 0.010(9)
O29 0.083(16) 0.032(12) 0.047(12) 0.010(9) -0.006(11) 0.014(11)
O30 0.063(7) 0.059(7) 0.061(7) -0.008(5) -0.006(5) -0.006(5)
O31 0.052(12) 0.039(11) 0.029(10) 0.021(8) -0.002(8) 0.006(9)
O32 0.070(8) 0.066(8) 0.066(8) -0.007(5) -0.011(5) -0.009(5)
O33 0.058(9) 0.059(9) 0.052(9) -0.005(7) 0.002(7) -0.016(8)
O34 0.052(12) 0.041(12) 0.034(10) -0.006(9) 0.003(8) -0.002(9)
O35 0.068(10) 0.070(10) 0.063(9) -0.017(8) -0.004(8) -0.005(8)
O36 0.101(19) 0.031(11) 0.049(13) -0.013(10) -0.015(12) -0.011(12)
O37 0.106(12) 0.092(12) 0.097(12) -0.025(9) -0.016(9) -0.017(9)
O38 0.075(15) 0.043(13) 0.046(12) -0.002(10) 0.006(11) -0.027(11)
O39 0.08(2) 0.13(3) 0.10(2) -0.06(2) -0.004(17) -0.02(2)
O40 0.064(15) 0.071(16) 0.055(14) -0.010(12) -0.025(11) -0.025(13)
O41 0.082(15) 0.095(16) 0.086(15) -0.020(13) -0.020(12) -0.007(13)
O42 0.063(14) 0.031(11) 0.058(13) -0.003(10) -0.011(10) 0.003(10)
O43 0.046(11) 0.030(10) 0.040(10) -0.008(8) -0.003(8) 0.011(8)
O44 0.069(13) 0.062(13) 0.079(13) -0.020(11) -0.025(11) -0.014(11)
O45 0.050(14) 0.068(17) 0.090(18) -0.027(14) 0.003(12) 0.006(12)
O46 0.051(8) 0.056(9) 0.046(8) -0.006(7) -0.012(7) -0.003(7)
O47 0.047(12) 0.045(13) 0.086(16) -0.032(12) -0.025(11) 0.026(10)
O48 0.058(9) 0.066(10) 0.066(9) -0.007(8) -0.006(8) -0.010(8)
O49 0.036(10) 0.039(11) 0.060(13) -0.007(9) -0.010(9) -0.005(9)
O50 0.081(17) 0.059(16) 0.066(16) -0.008(12) -0.008(13) 0.017(13)
O51 0.056(13) 0.044(13) 0.069(14) -0.015(11) -0.019(11) 0.037(11)
O52 0.059(9) 0.039(8) 0.058(9) -0.012(7) -0.008(7) 0.005(7)
O53 0.055(9) 0.053(9) 0.060(9) -0.013(7) -0.003(7) -0.018(7)
O54 0.066(16) 0.067(17) 0.078(17) -0.005(13) -0.033(13) 0.010(13)
O55 0.059(9) 0.057(9) 0.060(9) -0.009(7) -0.003(7) -0.017(8)
O56 0.040(12) 0.046(13) 0.089(17) -0.017(12) -0.007(11) 0.015(10)
O57 0.053(9) 0.062(9) 0.059(9) -0.005(7) -0.010(7) -0.015(8)
O58 0.051(11) 0.012(8) 0.039(10) -0.011(7) -0.002(8) 0.001(8)
O59 0.044(8) 0.033(8) 0.053(8) -0.006(7) -0.002(7) -0.002(7)
O60 0.041(11) 0.039(11) 0.058(13) -0.017(10) 0.006(9) -0.013(9)
O61 0.048(12) 0.051(13) 0.042(11) -0.003(9) 0.001(9) -0.014(10)
O62 0.056(9) 0.060(10) 0.068(9) -0.005(8) -0.012(8) -0.010(8)
O63 0.042(8) 0.028(7) 0.045(8) -0.001(6) -0.006(6) 0.008(6)
O64 0.048(8) 0.047(9) 0.049(8) 0.004(7) -0.008(7) -0.005(7)
O65 0.088(17) 0.022(10) 0.054(13) -0.008(9) 0.010(11) -0.021(11)
O66 0.046(6) 0.044(6) 0.046(6) -0.008(4) -0.006(4) -0.007(5)
O67 0.066(14) 0.038(12) 0.047(12) -0.007(9) -0.009(10) 0.005(10)
O68 0.067(15) 0.060(15) 0.054(14) -0.016(11) -0.005(11) 0.002(12)
O69 0.054(13) 0.037(12) 0.065(14) -0.003(10) -0.003(10) -0.005(10)
O70 0.060(9) 0.056(9) 0.050(9) -0.011(7) -0.008(7) -0.009(7)
O71 0.045(12) 0.048(14) 0.090(17) -0.019(12) 0.020(12) 0.003(10)
O72 0.037(11) 0.042(12) 0.060(13) -0.017(10) 0.024(9) 0.003(9)
O73 0.064(12) 0.054(12) 0.068(12) -0.002(10) -0.009(10) 0.006(10)
O74 0.048(13) 0.051(14) 0.072(15) -0.010(11) 0.006(11) 0.020(11)
O75 0.069(10) 0.065(10) 0.072(10) -0.010(8) -0.008(8) -0.014(8)
O76 0.037(11) 0.049(13) 0.079(16) -0.001(11) -0.009(10) -0.011(10)
C1 0.073(12) 0.058(12) 0.065(12) -0.002(9) -0.007(9) -0.015(9)
C2 0.054(11) 0.046(11) 0.048(10) -0.007(8) -0.008(8) -0.006(8)
C3 0.09(3) 0.06(2) 0.042(18) -0.004(16) -0.003(17) -0.02(2)
C4 0.12(4) 0.05(2) 0.05(2) -0.005(17) 0.00(2) -0.01(2)
O1W 0.094(18) 0.045(14) 0.040(12) 0.007(10) 0.018(12) -0.011(13)
O2W 0.072(16) 0.072(17) 0.046(13) -0.009(12) -0.001(11) -0.010(13)
O3W 0.061(14) 0.055(15) 0.085(17) -0.021(13) -0.024(12) 0.004(12)
O4W 0.065(15) 0.050(14) 0.071(15) -0.014(12) 0.015(12) -0.023(12)
O5W 0.053(7) 0.053(7) 0.052(7) -0.006(5) -0.005(5) -0.007(5)
O6W 0.081(14) 0.054(12) 0.090(14) -0.032(11) -0.027(11) 0.006(11)
O7W 0.081(11) 0.090(12) 0.081(11) -0.005(9) -0.007(8) -0.007(9)
O8W 0.08(2) 0.13(3) 0.11(2) -0.03(2) -0.023(17) -0.05(2)
O9W 0.098(16) 0.108(17) 0.094(16) -0.030(14) -0.032(13) 0.012(14)
O10W 0.13(3) 0.09(2) 0.09(2) -0.017(18) -0.006(19) -0.04(2)
O11W 0.103(16) 0.111(17) 0.099(16) -0.048(14) -0.007(13) -0.036(14)
O12W 0.088(15) 0.134(19) 0.093(16) 0.008(14) -0.013(13) -0.030(14)
O13W 0.15(2) 0.13(2) 0.126(19) -0.020(16) -0.039(16) -0.005(16)
O14W 0.111(18) 0.103(18) 0.139(19) -0.027(15) -0.003(15) -0.030(15)
O15W 0.135(19) 0.117(19) 0.105(17) -0.021(15) -0.053(15) -0.001(15)
O16W 0.123(15) 0.118(15) 0.125(15) -0.011(9) -0.011(9) -0.013(10)
O17W 0.058(18) 0.16(4) 0.14(3) 0.02(3) -0.026(18) -0.02(2)
O18W 0.12(2) 0.14(2) 0.13(2) -0.002(16) -0.010(16) 0.019(16)
O19W 0.16(2) 0.12(2) 0.15(2) -0.007(16) -0.056(17) -0.031(16)
O20W 0.148(17) 0.142(17) 0.150(17) -0.024(10) -0.024(10) -0.017(10)
O21W 0.13(2) 0.15(2) 0.15(2) -0.014(17) -0.019(16) -0.046(17)

loop_
_atom_type_symbol
_atom_type_description
_atom_type_scat_dispersion_real
_atom_type_scat_dispersion_imag
_atom_type_scat_source
C C 0.0033 0.0016 'International Tables Vol C Tables 4.2.6.8 and 6.1.1.4'
H H 0.0000 0.0000 'International Tables Vol C Tables 4.2.6.8 and 6.1.1.4'
As As 0.0499 2.0058 'International Tables Vol C Tables 4.2.6.8 and 6.1.1.4'
Eu Eu -0.1578 3.6682 'International Tables Vol C Tables 4.2.6.8 and 6.1.1.4'
K K 0.2009 0.2494 'International Tables Vol C Tables 4.2.6.8 and 6.1.1.4'
O O 0.0106 0.0060 'International Tables Vol C Tables 4.2.6.8 and 6.1.1.4'
W W -0.8490 6.8722 'International Tables Vol C Tables 4.2.6.8 and 6.1.1.4'

loop_
_geom_angle_atom_site_label_1
_geom_angle_atom_site_label_2
_geom_angle_atom_site_label_3
_geom_angle
_geom_angle_site_symmetry_1
_geom_angle_site_symmetry_3
K9 W1 K2 85.3(6) 1_655 1_655
O1 W1 K2 44.2(8) . 1_655
O1 W1 K9 43.5(9) . 1_655
O1 W1 O2 103.3(11) . .
O1 W1 O3 100.7(11) . .
O1 W1 O4 95.1(9) . .
O1 W1 O5 97.8(12) . .
O1 W1 O6 168.3(8) . .
O2 W1 K2 147.5(8) . 1_655
O2 W1 K9 63.8(9) . 1_655
O2 W1 O3 88.0(9) . .
O2 W1 O4 160.5(10) . .
O2 W1 O5 97.4(10) . .
O2 W1 O6 87.2(9) . .
O3 W1 K2 97.0(6) . 1_655
O3 W1 K9 115.0(8) . 1_655
O3 W1 O4 82.1(9) . .
O3 W1 O6 74.2(7) . .
O4 W1 K2 51.1(6) . 1_655
O4 W1 K9 135.7(8) . 1_655
O4 W1 O6 74.0(7) . .
O5 W1 K2 89.3(7) . 1_655
O5 W1 K9 85.4(8) . 1_655
O5 W1 O3 159.0(8) . .
O5 W1 O4 86.4(9) . .
O5 W1 O6 85.8(8) . .
O6 W1 K2 125.1(5) . 1_655
O6 W1 K9 148.2(7) . 1_655
K1 W2 K1 78.5(2) 2_756 .
O3 W2 K1 127.0(6) . .
O3 W2 K1 56.7(6) . 2_756
O3 W2 O6 76.6(8) . .
O3 W2 O8 81.8(8) . .
O6 W2 K1 113.1(5) . 2_756
O6 W2 K1 99.8(5) . .
O7 W2 K1 73.8(7) . .
O7 W2 K1 54.6(8) . 2_756
O7 W2 O3 97.7(10) . .
O7 W2 O6 166.6(9) . .
O7 W2 O8 93.4(9) . .
O7 W2 O9 99.5(10) . .
O7 W2 O10 104.0(10) . .
O8 W2 K1 47.8(6) . .
O8 W2 K1 56.0(6) . 2_756
O8 W2 O6 73.9(7) . .
O9 W2 K1 48.6(6) . .
O9 W2 K1 126.9(6) . 2_756
O9 W2 O3 159.1(9) . .
O9 W2 O6 84.0(9) . .
O9 W2 O8 85.3(9) . .
O10 W2 K1 139.7(6) . .
O10 W2 K1 134.0(6) . 2_756
O10 W2 O3 93.3(8) . .
O10 W2 O6 88.5(8) . .
O10 W2 O8 162.4(9) . .
O10 W2 O9 94.0(8) . .
O4 W3 K1 134.4(8) . .
O4 W3 O6 75.3(8) . .
O4 W3 O12 158.3(8) . .
O4 W3 O13 87.4(10) . .
O6 W3 K1 92.2(5) . .
O8 W3 K1 40.7(7) . .
O8 W3 O4 94.1(10) . .
O8 W3 O6 74.1(7) . .
O8 W3 O12 87.0(9) . .
O8 W3 O13 156.5(8) . .
O11 W3 K1 88.2(8) . .
O11 W3 O4 99.9(10) . .
O11 W3 O6 173.5(9) . .
O11 W3 O8 102.2(10) . .
O11 W3 O12 101.1(10) . .
O11 W3 O13 100.6(10) . .
O12 W3 K1 52.2(7) . .
O12 W3 O6 84.2(7) . .
O13 W3 K1 135.4(7) . .
O13 W3 O6 83.7(7) . .
O13 W3 O12 83.2(9) . .
Eu3 W4 K1 109.95(14) . .
Eu3 W4 K2 67.25(18) . .
K2 W4 K1 158.6(3) . .
O9 W4 Eu3 74.9(6) . .
O9 W4 K1 42.3(6) . .
O9 W4 K2 142.2(6) . .
O9 W4 O16 84.9(9) . .
O9 W4 O17 159.1(9) . .
O9 W4 O18 85.4(9) . .
O14 W4 Eu3 88.2(9) . .
O14 W4 K1 79.3(8) . .
O14 W4 K2 79.4(8) . .
O14 W4 O9 101.3(11) . .
O14 W4 O15 103.9(11) . .
O14 W4 O16 92.7(11) . .
O14 W4 O17 98.0(11) . .
O14 W4 O18 162.4(10) . .
O15 W4 Eu3 24.9(6) . .
O15 W4 K1 131.3(6) . .
O15 W4 K2 53.2(6) . .
O15 W4 O9 90.9(8) . .
O15 W4 O16 163.3(9) . .
O15 W4 O17 92.2(8) . .
O15 W4 O18 92.1(8) . .
O16 W4 Eu3 159.6(6) . .
O16 W4 K1 50.5(6) . .
O16 W4 K2 132.9(6) . .
O16 W4 O18 71.5(8) . .
O17 W4 Eu3 113.9(5) . .
O17 W4 K1 136.0(6) . .
O17 W4 K2 50.0(6) . .
O17 W4 O16 86.2(8) . .
O17 W4 O18 73.8(8) . .
O18 W4 Eu3 109.3(5) . .
O18 W4 K1 95.6(5) . .
O18 W4 K2 105.4(5) . .
O12 W5 K1 47.6(7) . .
O12 W5 O16 90.8(10) . .
O12 W5 O18 88.7(8) . .
O12 W5 O20 162.5(8) . .
O12 W5 O21 89.1(10) . .
O16 W5 K1 48.0(6) . .
O16 W5 O18 74.0(7) . .
O16 W5 O20 87.6(9) . .
O18 W5 K1 94.4(5) . .
O19 W5 K1 88.6(8) . .
O19 W5 O12 103.1(10) . .
O19 W5 O16 98.5(11) . .
O19 W5 O18 166.2(11) . .
O19 W5 O20 94.3(10) . .
O19 W5 O21 103.8(11) . .
O20 W5 K1 135.3(7) . .
O20 W5 O18 74.1(7) . .
O21 W5 K1 136.7(7) . .
O21 W5 O16 157.1(8) . .
O21 W5 O18 83.1(8) . .
O21 W5 O20 85.7(9) . .
O17 W6 K7 146.0(7) . 2_656
O17 W6 O18 74.6(8) . .
O17 W6 O20 89.7(9) . .
O17 W6 O24 85.8(8) . .
O18 W6 K7 139.4(6) . 2_656
O20 W6 K7 100.3(7) . 2_656
O20 W6 O18 73.7(8) . .
O20 W6 O24 159.2(9) . .
O22 W6 K7 47.8(9) . 2_656
O22 W6 O17 98.8(10) . .
O22 W6 O18 170.1(9) . .
O22 W6 O20 99.2(10) . .
O22 W6 O23 101.4(11) . .
O22 W6 O24 101.6(9) . .
O23 W6 K7 53.7(7) . 2_656
O23 W6 O17 159.5(8) . .
O23 W6 O18 85.8(8) . .
O23 W6 O20 90.5(9) . .
O23 W6 O24 86.8(8) . .
O24 W6 K7 94.7(6) . 2_656
O24 W6 O18 85.5(7) . .
O13 W7 O21 85.3(8) . .
O13 W7 O28 87.0(7) . .
O21 W7 O28 85.3(8) . .
O25 W7 O13 102.1(11) . .
O25 W7 O21 98.6(11) . .
O25 W7 O26 102.9(12) . .
O25 W7 O27 97.3(11) . .
O25 W7 O28 170.3(10) . .
O26 W7 O13 90.5(9) . .
O26 W7 O21 158.5(9) . .
O26 W7 O27 91.0(9) . .
O26 W7 O28 73.4(9) . .
O27 W7 O13 159.6(9) . .
O27 W7 O21 85.8(9) . .
O27 W7 O28 74.1(8) . .
K6 W8 K8 67.4(6) 1_545 2_656
O5 W8 K6 148.0(7) . 1_545
O5 W8 K8 135.8(8) . 2_656
O5 W8 O26 83.8(8) . .
O5 W8 O28 86.7(8) . .
O5 W8 O31 159.4(8) . .
O26 W8 K6 81.2(7) . 1_545
O26 W8 K8 139.6(8) . 2_656
O26 W8 O28 72.5(8) . .
O28 W8 K6 115.1(6) . 1_545
O28 W8 K8 97.7(7) . 2_656
O29 W8 K6 109.7(8) . 1_545
O29 W8 K8 43.0(9) . 2_656
O29 W8 O5 93.8(10) . .
O29 W8 O26 159.7(10) . .
O29 W8 O28 87.3(9) . .
O29 W8 O30 104.8(11) . .
O29 W8 O31 93.7(10) . .
O30 W8 K6 57.0(9) . 1_545
O30 W8 K8 88.5(9) . 2_656
O30 W8 O5 96.8(10) . .
O30 W8 O26 95.5(10) . .
O30 W8 O28 167.1(9) . .
O30 W8 O31 99.7(10) . .
O31 W8 K6 43.3(7) . 1_545
O31 W8 K8 57.2(7) . 2_656
O31 W8 O26 82.6(8) . .
O31 W8 O28 74.6(8) . .
K7 W9 K8 118.3(5) 2_656 2_656
O23 W9 K7 48.9(7) . 2_656
O23 W9 K8 133.7(7) . 2_656
O23 W9 O27 84.0(8) . .
O23 W9 O28 85.3(8) . .
O27 W9 K7 97.8(7) . 2_656
O27 W9 K8 139.1(8) . 2_656
O27 W9 O28 72.7(7) . .
O28 W9 K7 134.2(6) . 2_656
O28 W9 K8 92.6(6) . 2_656
O31 W9 K7 151.5(6) . 2_656
O31 W9 K8 53.3(7) . 2_656
O31 W9 O23 158.8(8) . .
O31 W9 O27 85.8(8) . .
O31 W9 O28 74.0(7) . .
O32 W9 K7 51.0(9) . 2_656
O32 W9 K8 92.6(9) . 2_656
O32 W9 O23 99.0(10) . .
O32 W9 O27 96.3(10) . .
O32 W9 O28 167.9(10) . .
O32 W9 O31 100.6(10) . .
O32 W9 O33 103.3(11) . .
O33 W9 K7 90.2(7) . 2_656
O33 W9 K8 46.5(8) . 2_656
O33 W9 O23 87.2(9) . .
O33 W9 O27 159.5(9) . .
O33 W9 O28 88.2(8) . .
O33 W9 O31 96.1(9) . .
O24 W10 K8 125.6(7) . 2_656
O24 W10 O33 81.2(8) . .
O24 W10 O36 86.1(8) . .
O24 W10 O38 157.1(9) . .
O33 W10 K8 48.4(7) . 2_656
O33 W10 O36 78.2(9) . .
O34 W10 K8 62.7(8) . 2_656
O34 W10 O24 105.6(8) . .
O34 W10 O33 90.2(9) . .
O34 W10 O35 99.6(11) . .
O34 W10 O36 162.2(9) . .
O34 W10 O38 90.1(8) . .
O35 W10 K8 136.0(8) . 2_656
O35 W10 O24 97.3(10) . .
O35 W10 O33 170.1(10) . .
O35 W10 O36 92.0(11) . .
O35 W10 O38 96.3(11) . .
O36 W10 K8 99.6(8) . 2_656
O38 W10 K8 47.8(8) . 2_656
O38 W10 O33 82.3(9) . .
O38 W10 O36 75.1(8) . .
O44 W11 O46 97.2(10) . .
O44 W11 O47 96.5(10) . .
O44 W11 O48 101.3(11) . .
O44 W11 O49 165.0(10) . .
O45 W11 O44 104.1(12) . .
O45 W11 O46 91.8(10) . .
O45 W11 O47 159.0(10) . .
O45 W11 O48 97.5(11) . .
O45 W11 O49 88.6(10) . .
O46 W11 O47 81.8(9) . .
O46 W11 O49 74.2(8) . .
O47 W11 O49 70.5(7) . .
O48 W11 O46 156.5(9) . .
O48 W11 O47 81.9(10) . .
O48 W11 O49 84.4(9) . .
O46 W12 O49 75.1(7) . .
O46 W12 O52 86.6(9) . .
O46 W12 O53 159.9(8) . .
O50 W12 O46 98.0(11) . .
O50 W12 O49 167.5(10) . .
O50 W12 O51 105.2(11) . .
O50 W12 O52 95.8(10) . .
O50 W12 O53 100.7(11) . .
O51 W12 O46 94.8(10) . .
O51 W12 O49 86.0(9) . .
O51 W12 O52 158.6(9) . .
O51 W12 O53 87.4(10) . .
O52 W12 O49 73.6(8) . .
O53 W12 O49 85.2(8) . .
O53 W12 O52 84.2(9) . .
O47 W13 K3 51.9(7) . .
O47 W13 O49 75.7(8) . .
O47 W13 O52 94.4(9) . .
O47 W13 O55 159.3(10) . .
O47 W13 O56 90.8(10) . .
O49 W13 K3 101.5(5) . .
O52 W13 K3 145.1(7) . .
O52 W13 O49 74.4(8) . .
O52 W13 O55 84.1(9) . .
O52 W13 O56 158.3(9) . .
O54 W13 K3 79.9(9) . .
O54 W13 O47 99.8(11) . .
O54 W13 O49 172.4(9) . .
O54 W13 O52 100.1(11) . .
O54 W13 O55 100.8(11) . .
O54 W13 O56 99.8(11) . .
O55 W13 K3 130.5(6) . .
O55 W13 O49 84.0(8) . .
O56 W13 K3 48.4(7) . .
O56 W13 O49 86.5(8) . .
O56 W13 O55 83.6(9) . .
Eu2 W14 K5 88.9(3) . .
O53 W14 Eu2 131.7(7) . .
O53 W14 K5 83.8(7) . .
O53 W14 O59 88.9(9) . .
O53 W14 O60 157.0(8) . .
O53 W14 O61 84.7(8) . .
O57 W14 Eu2 95.9(8) . .
O57 W14 K5 31.1(8) . .
O57 W14 O53 101.5(10) . .
O57 W14 O58 103.3(9) . .
O57 W14 O59 95.1(9) . .
O57 W14 O60 101.2(9) . .
O57 W14 O61 166.2(9) . .
O58 W14 Eu2 39.6(6) . .
O58 W14 K5 78.7(6) . .
O58 W14 O53 92.3(9) . .
O58 W14 O59 160.9(7) . .
O58 W14 O60 85.9(8) . .
O58 W14 O61 88.6(7) . .
O59 W14 Eu2 134.1(6) . .
O59 W14 K5 120.4(6) . .
O59 W14 O60 85.6(8) . .
O59 W14 O61 72.5(7) . .
O60 W14 Eu2 48.6(5) . .
O60 W14 K5 118.1(6) . .
O60 W14 O61 72.4(7) . .
O61 W14 Eu2 88.9(5) . .
O61 W14 K5 162.5(6) . .
O55 W15 K7 115.7(8) . 2_666
O55 W15 O59 88.6(9) . .
O55 W15 O61 85.7(9) . .
O55 W15 O63 157.2(9) . .
O55 W15 O64 89.0(9) . .
O59 W15 K7 128.5(6) . 2_666
O59 W15 O61 74.6(7) . .
O61 W15 K7 146.2(6) . 2_666
O62 W15 K7 33.5(8) . 2_666
O62 W15 O55 102.2(11) . .
O62 W15 O59 100.2(10) . .
O62 W15 O61 170.6(10) . .
O62 W15 O63 100.5(10) . .
O62 W15 O64 100.2(10) . .
O63 W15 K7 84.4(6) . 2_666
O63 W15 O59 86.5(8) . .
O63 W15 O61 71.6(8) . .
O64 W15 K7 70.4(7) . 2_666
O64 W15 O59 159.4(9) . .
O64 W15 O61 84.9(8) . .
O64 W15 O63 87.8(8) . .
O60 W16 Eu2 48.3(6) . .
O60 W16 O61 73.6(8) . .
O61 W16 Eu2 89.8(5) . .
O63 W16 Eu2 132.9(5) . .
O63 W16 O60 84.7(8) . .
O63 W16 O61 72.0(8) . .
O65 W16 Eu2 93.6(6) . .
O65 W16 O60 99.0(9) . .
O65 W16 O61 166.5(8) . .
O65 W16 O63 96.3(9) . .
O65 W16 O66 103.7(9) . .
O65 W16 O67 103.0(10) . .
O66 W16 Eu2 40.2(6) . .
O66 W16 O60 85.8(8) . .
O66 W16 O61 87.3(8) . .
O66 W16 O63 158.9(9) . .
O67 W16 Eu2 132.6(6) . .
O67 W16 O60 157.7(9) . .
O67 W16 O61 84.1(8) . .
O67 W16 O63 89.3(8) . .
O67 W16 O66 92.5(9) . .
K6 W17 K8 64.9(5) 2_667 1_556
O67 W17 K6 152.2(7) . 2_667
O67 W17 K8 117.1(8) . 1_556
O67 W17 O72 82.1(8) . .
O68 W17 K6 58.1(9) . 2_667
O68 W17 K8 44.3(9) . 1_556
O68 W17 O67 102.6(10) . .
O68 W17 O69 104.8(11) . .
O68 W17 O70 96.1(10) . .
O68 W17 O71 99.3(11) . .
O68 W17 O72 166.8(9) . .
O69 W17 K6 113.7(8) . 2_667
O69 W17 K8 64.1(8) . 1_556
O69 W17 O67 89.5(9) . .
O69 W17 O70 158.9(9) . .
O69 W17 O71 96.1(9) . .
O69 W17 O72 87.5(9) . .
O70 W17 K6 79.8(7) . 2_667
O70 W17 K8 136.6(7) . 1_556
O70 W17 O67 83.1(9) . .
O70 W17 O72 72.0(8) . .
O71 W17 K6 42.3(8) . 2_667
O71 W17 K8 86.8(9) . 1_556
O71 W17 O67 155.2(10) . .
O71 W17 O70 83.1(9) . .
O71 W17 O72 74.2(9) . .
O72 W17 K6 112.8(5) . 2_667
O72 W17 K8 144.0(6) . 1_556
O56 W18 K3 47.6(7) . .
O56 W18 O64 84.6(9) . .
O56 W18 O70 157.5(9) . .
O56 W18 O72 86.4(8) . .
O64 W18 K3 130.7(7) . .
O64 W18 O72 84.6(8) . .
O70 W18 K3 142.2(7) . .
O70 W18 O64 86.4(9) . .
O70 W18 O72 72.3(8) . .
O72 W18 K3 100.9(6) . .
O73 W18 K3 82.1(9) . .
O73 W18 O56 101.7(10) . .
O73 W18 O64 100.0(10) . .
O73 W18 O70 100.1(10) . .
O73 W18 O72 171.0(9) . .
O73 W18 O74 101.1(10) . .
O74 W18 K3 51.0(8) . .
O74 W18 O56 88.9(10) . .
O74 W18 O64 158.8(9) . .
O74 W18 O70 92.1(10) . .
O74 W18 O72 74.8(8) . .
O48 W19 K9 94.3(9) . .
O48 W19 O71 156.9(10) . .
O48 W19 O72 85.2(9) . .
O48 W19 O74 84.4(10) . .
O71 W19 K9 105.9(8) . .
O71 W19 O72 73.5(8) . .
O71 W19 O74 80.1(10) . .
O72 W19 K9 128.3(7) . .
O74 W19 K9 161.3(8) . .
O74 W19 O72 70.2(7) . .
O75 W19 K9 65.8(10) . .
O75 W19 O48 100.8(11) . .
O75 W19 O71 97.8(10) . .
O75 W19 O72 164.6(9) . .
O75 W19 O74 96.1(10) . .
O76 W19 K9 40.0(8) . .
O76 W19 O48 96.4(11) . .
O76 W19 O71 92.0(10) . .
O76 W19 O72 88.6(8) . .
O76 W19 O74 158.7(9) . .
O76 W19 O75 104.6(11) . .
Eu2 Eu1 K8 148.0(4) . 1_556
Eu2 Eu1 K8 102.1(4) . 2_656
K8 Eu1 K8 75.8(6) 1_556 2_656
O34 Eu1 Eu2 95.6(4) . .
O34 Eu1 K8 107.9(6) . 1_556
O34 Eu1 K8 54.8(6) . 2_656
O34 Eu1 O42 79.4(7) . .
O34 Eu1 O43 68.5(6) . .
O34 Eu1 O1W 71.5(7) . .
O34 Eu1 O2W 71.2(8) . .
O40 Eu1 Eu2 97.3(6) 2_657 .
O40 Eu1 K8 51.3(7) 2_657 1_556
O40 Eu1 K8 71.5(7) 2_657 2_656
O40 Eu1 O34 126.3(8) 2_657 .
O40 Eu1 O42 73.9(8) 2_657 .
O40 Eu1 O43 138.0(7) 2_657 .
O40 Eu1 O1W 74.3(8) 2_657 .
O40 Eu1 O2W 138.8(8) 2_657 .
O42 Eu1 Eu2 45.3(5) . .
O42 Eu1 K8 117.4(6) . 1_556
O42 Eu1 K8 58.2(6) . 2_656
O42 Eu1 O2W 145.5(7) . .
O43 Eu1 Eu2 40.8(5) . .
O43 Eu1 K8 170.6(6) . 1_556
O43 Eu1 K8 107.4(5) . 2_656
O43 Eu1 O42 71.1(7) . .
O43 Eu1 O2W 81.4(7) . .
O66 Eu1 Eu2 40.2(5) . .
O66 Eu1 K8 125.9(6) . 2_656
O66 Eu1 K8 115.4(6) . 1_556
O66 Eu1 O34 135.3(6) . .
O66 Eu1 O40 77.1(7) . 2_657
O66 Eu1 O42 71.4(7) . .
O66 Eu1 O43 70.3(6) . .
O66 Eu1 O1W 150.0(7) . .
O66 Eu1 O2W 118.7(8) . .
O69 Eu1 Eu2 115.7(5) . .
O69 Eu1 K8 56.7(7) . 1_556
O69 Eu1 K8 132.4(7) . 2_656
O69 Eu1 O34 140.2(7) . .
O69 Eu1 O40 75.7(8) . 2_657
O69 Eu1 O42 140.1(7) . .
O69 Eu1 O43 120.1(7) . .
O69 Eu1 O66 77.1(7) . .
O69 Eu1 O1W 86.9(8) . .
O69 Eu1 O2W 72.1(8) . .
O1W Eu1 Eu2 153.7(6) . .
O1W Eu1 K8 51.7(7) . 2_656
O1W Eu1 K8 36.4(6) . 1_556
O1W Eu1 O42 108.8(8) . .
O1W Eu1 O43 139.3(7) . .
O1W Eu1 O2W 78.9(8) . .
O2W Eu1 Eu2 119.4(5) . .
O2W Eu1 K8 114.0(7) . 2_656
O2W Eu1 K8 89.2(6) . 1_556
W14 Eu2 W16 58.55(4) . .
W14 Eu2 Eu3 68.86(4) . .
W16 Eu2 Eu3 104.68(5) . .
O2 Eu2 W14 148.5(5) . .
O2 Eu2 W16 141.0(5) . .
O2 Eu2 Eu3 112.1(5) . .
O2 Eu2 O10 72.5(7) . .
O2 Eu2 O42 67.3(7) . .
O2 Eu2 O43 103.5(7) . .
O2 Eu2 O58 141.6(6) . .
O2 Eu2 O60 141.5(7) . .
O2 Eu2 O66 133.6(7) . .
O2 Eu2 O3W 74.5(8) . .
O2 Eu2 O4W 77.2(8) . .
O10 Eu2 W14 92.7(5) . .
O10 Eu2 W16 146.5(5) . .
O10 Eu2 Eu3 44.1(4) . .
O10 Eu2 O42 110.8(6) . .
O10 Eu2 O60 124.9(6) . .
O42 Eu2 W14 143.8(4) . .
O42 Eu2 W16 89.0(4) . .
O42 Eu2 Eu3 109.2(5) . .
O42 Eu2 O60 121.8(6) . .
O43 Eu2 W14 96.4(4) . .
O43 Eu2 W16 95.5(4) . .
O43 Eu2 Eu3 41.2(4) . .
O43 Eu2 O10 68.9(6) . .
O43 Eu2 O42 69.0(7) . .
O43 Eu2 O60 114.7(6) . .
O43 Eu2 O4W 141.2(7) . .
O58 Eu2 W14 29.4(4) . .
O58 Eu2 W16 76.8(3) . .
O58 Eu2 Eu3 39.5(4) . .
O58 Eu2 O10 70.2(6) . .
O58 Eu2 O42 135.9(6) . .
O58 Eu2 O43 71.1(6) . .
O58 Eu2 O60 61.5(6) . .
O58 Eu2 O66 81.5(6) . .
O58 Eu2 O3W 134.2(7) . .
O58 Eu2 O4W 84.5(8) . .
O60 Eu2 W14 33.6(5) . .
O60 Eu2 W16 34.2(4) . .
O60 Eu2 Eu3 100.1(5) . .
O66 Eu2 W14 76.4(5) . .
O66 Eu2 W16 29.6(5) . .
O66 Eu2 Eu3 92.2(5) . .
O66 Eu2 O10 135.0(6) . .
O66 Eu2 O42 67.5(7) . .
O66 Eu2 O43 69.1(6) . .
O66 Eu2 O60 62.1(6) . .
O66 Eu2 O4W 137.6(7) . .
O3W Eu2 W14 104.9(6) . .
O3W Eu2 W16 69.2(5) . .
O3W Eu2 Eu3 173.3(6) . .
O3W Eu2 O10 140.9(7) . .
O3W Eu2 O42 74.1(8) . .
O3W Eu2 O43 140.2(8) . .
O3W Eu2 O60 73.3(7) . .
O3W Eu2 O66 83.6(7) . .
O3W Eu2 O4W 78.1(9) . .
O4W Eu2 W14 72.0(6) . .
O4W Eu2 W16 108.0(5) . .
O4W Eu2 Eu3 101.8(6) . .
O4W Eu2 O10 74.7(7) . .
O4W Eu2 O42 139.4(8) . .
O4W Eu2 O60 76.0(7) . .
W4 Eu3 K2 58.21(16) . .
Eu2 Eu3 W4 107.95(5) . .
Eu2 Eu3 K2 128.1(2) . .
O10 Eu3 W4 69.8(4) . .
O10 Eu3 Eu2 44.9(4) . .
O10 Eu3 K2 119.8(5) . .
O15 Eu3 W4 19.2(4) . .
O15 Eu3 Eu2 101.8(5) . .
O15 Eu3 K2 47.5(5) . .
O15 Eu3 O10 73.5(6) . .
O15 Eu3 O43 81.1(6) . .
O15 Eu3 O58 141.2(6) . .
O15 Eu3 O5W 81.0(7) . .
O15 Eu3 O6W 72.6(8) . .
O15 Eu3 O7W 101.7(8) . .
O43 Eu3 W4 97.2(4) . .
O43 Eu3 Eu2 41.4(5) . .
O43 Eu3 K2 88.0(5) . .
O43 Eu3 O10 69.7(6) . .
O43 Eu3 O5W 74.5(7) . .
O43 Eu3 O6W 140.8(8) . .
O43 Eu3 O7W 141.4(8) . .
O51 Eu3 W4 137.8(6) . .
O51 Eu3 Eu2 113.5(6) . .
O51 Eu3 K2 99.6(7) . .
O51 Eu3 O10 140.4(8) . .
O51 Eu3 O15 143.2(8) . .
O51 Eu3 O43 119.0(7) . .
O51 Eu3 O58 75.4(8) . .
O51 Eu3 O5W 76.2(8) . .
O51 Eu3 O6W 73.3(8) . .
O51 Eu3 O7W 81.6(9) . .
O58 Eu3 W4 141.0(4) . .
O58 Eu3 Eu2 40.2(5) . .
O58 Eu3 K2 152.5(4) . .
O58 Eu3 O10 71.4(6) . .
O58 Eu3 O43 71.9(6) . .
O58 Eu3 O5W 116.4(6) . .
O58 Eu3 O6W 143.7(8) . .
O58 Eu3 O7W 84.1(8) . .
O5W Eu3 W4 95.2(5) . .
O5W Eu3 Eu2 112.9(5) . .
O5W Eu3 K2 37.7(5) . .
O5W Eu3 O10 138.5(7) . .
O5W Eu3 O6W 73.0(8) . .
O6W Eu3 W4 64.7(6) . .
O6W Eu3 Eu2 171.5(6) . .
O6W Eu3 K2 52.8(7) . .
O6W Eu3 O10 126.6(7) . .
O7W Eu3 W4 82.6(7) . .
O7W Eu3 Eu2 101.7(7) . .
O7W Eu3 K2 122.5(7) . .
O7W Eu3 O10 74.2(8) . .
O7W Eu3 O5W 144.1(9) . .
O7W Eu3 O6W 73.7(10) . .
O6 As1 O18 95.9(9) . .
O6 As1 O28 99.2(9) . .
O28 As1 O18 95.2(10) . .
O49 As2 O61 98.4(10) . .
O49 As2 O72 98.2(10) . .
O61 As2 O72 96.1(9) . .
W2 K1 W2 101.5(2) 2_756 .
W2 K1 W3 51.65(12) . .
W2 K1 W3 88.2(2) 2_756 .
O3 K1 W2 32.3(4) 2_756 2_756
O3 K1 W2 128.5(5) 2_756 .
O3 K1 W3 118.3(5) 2_756 .
O3 K1 O12 133.8(6) 2_756 .
O3 K1 O16 153.4(6) 2_756 .
O7 K1 W2 94.9(5) 2_756 .
O7 K1 W2 27.4(5) 2_756 2_756
O7 K1 W3 64.3(5) 2_756 .
O7 K1 O3 54.0(6) 2_756 2_756
O7 K1 O8 54.6(6) 2_756 2_756
O7 K1 O12 84.3(6) 2_756 .
O7 K1 O16 133.1(7) 2_756 .
O8 K1 W2 32.6(4) . .
O8 K1 W2 34.9(4) 2_756 2_756
O8 K1 W2 81.9(4) . 2_756
O8 K1 W2 77.2(4) 2_756 .
O8 K1 W3 24.8(5) . .
O8 K1 W3 92.4(5) 2_756 .
O8 K1 O3 114.1(6) . 2_756
O8 K1 O3 51.6(5) 2_756 2_756
O8 K1 O7 66.1(6) . 2_756
O8 K1 O8 73.4(6) . 2_756
O8 K1 O9 55.8(6) . .
O8 K1 O12 51.5(6) . .
O8 K1 O12 121.9(6) 2_756 .
O8 K1 O16 88.2(6) . .
O8 K1 O16 154.7(6) 2_756 .
O8 K1 O9W 139.9(8) . .
O8 K1 O10W 114.1(8) . .
O9 K1 W2 29.4(4) . .
O9 K1 W2 130.8(5) . 2_756
O9 K1 W3 64.4(5) . .
O9 K1 O3 153.1(7) . 2_756
O9 K1 O7 121.9(7) . 2_756
O9 K1 O8 102.8(6) . 2_756
O9 K1 O12 63.1(6) . .
O9 K1 O16 52.0(5) . .
O9 K1 O9W 96.8(8) . .
O9 K1 O10W 72.8(8) . .
O12 K1 W2 66.6(4) . .
O12 K1 W2 111.4(5) . 2_756
O12 K1 W3 29.6(4) . .
O16 K1 W2 78.1(4) . .
O16 K1 W2 160.3(6) . 2_756
O16 K1 W3 76.0(5) . .
O16 K1 O12 50.0(6) . .
O9W K1 W2 132.2(7) . 2_756
O9W K1 W2 126.2(6) . .
O9W K1 W3 121.1(8) . .
O9W K1 O3 102.6(8) . 2_756
O9W K1 O7 132.9(8) . 2_756
O9W K1 O8 146.1(9) . 2_756
O9W K1 O12 91.5(8) . .
O9W K1 O16 52.5(7) . .
O9W K1 O10W 78.0(9) . .
O10W K1 W2 83.1(6) . .
O10W K1 W2 109.1(7) . 2_756
O10W K1 W3 134.3(6) . .
O10W K1 O3 93.0(8) . 2_756
O10W K1 O7 135.2(8) . 2_756
O10W K1 O8 81.7(8) . 2_756
O10W K1 O12 133.1(7) . .
O10W K1 O16 90.5(8) . .
W1 K2 Eu3 128.8(3) 1_455 .
W1 K2 K1 60.6(2) 1_455 2_656
W4 K2 W1 165.8(4) . 1_455
W4 K2 Eu3 54.54(16) . .
W4 K2 K1 106.6(3) . 2_656
Eu3 K2 K1 95.5(3) . 2_656
O1 K2 W1 23.2(5) 1_455 1_455
O1 K2 W4 163.0(7) 1_455 .
O1 K2 Eu3 108.8(6) 1_455 .
O1 K2 K1 69.1(6) 1_455 2_656
O1 K2 O4 52.9(6) 1_455 1_455
O1 K2 O15 138.7(7) 1_455 .
O1 K2 O17 167.5(8) 1_455 .
O1 K2 O24 126.3(8) 1_455 .
O1 K2 O35 77.7(7) 1_455 .
O4 K2 W1 29.9(4) 1_455 1_455
O4 K2 W4 138.4(5) 1_455 .
O4 K2 Eu3 146.2(6) 1_455 .
O4 K2 K1 53.0(5) 1_455 2_656
O4 K2 O15 161.6(7) 1_455 .
O4 K2 O24 133.0(7) 1_455 .
O4 K2 O35 107.2(7) 1_455 .
O15 K2 W1 160.4(5) . 1_455
O15 K2 W4 26.4(3) . .
O15 K2 Eu3 31.7(3) . .
O15 K2 K1 113.1(5) . 2_656
O15 K2 O24 57.0(5) . .
O15 K2 O35 90.6(6) . .
O17 K2 W1 149.0(5) . 1_455
O17 K2 W4 28.9(4) . .
O17 K2 Eu3 81.7(4) . .
O17 K2 K1 117.8(5) . 2_656
O17 K2 O4 121.4(6) . 1_455
O17 K2 O15 50.5(5) . .
O17 K2 O24 47.0(5) . .
O17 K2 O35 95.2(7) . .
O24 K2 W1 132.9(5) . 1_455
O24 K2 W4 59.0(4) . .
O24 K2 Eu3 80.7(4) . .
O24 K2 K1 164.6(4) . 2_656
O35 K2 W1 89.1(5) . 1_455
O35 K2 W4 104.7(6) . .
O35 K2 Eu3 93.5(5) . .
O35 K2 K1 146.7(6) . 2_656
O35 K2 O24 48.7(6) . .
O5W K2 W1 99.7(5) . 1_455
O5W K2 W4 86.3(5) . .
O5W K2 Eu3 32.5(4) . .
O5W K2 K1 92.9(6) . 2_656
O5W K2 O1 77.7(7) . 1_455
O5W K2 O4 125.9(7) . 1_455
O5W K2 O15 61.2(6) . .
O5W K2 O17 111.3(7) . .
O5W K2 O24 91.7(7) . .
O5W K2 O35 78.1(7) . .
O5W K2 O10W 111.4(9) . 2_656
O10W K2 W1 84.4(8) 2_656 1_455
O10W K2 W4 81.5(7) 2_656 .
O10W K2 Eu3 97.2(7) 2_656 .
O10W K2 K1 32.2(7) 2_656 2_656
O10W K2 O1 99.0(10) 2_656 1_455
O10W K2 O4 63.5(8) 2_656 1_455
O10W K2 O15 98.3(8) 2_656 .
O10W K2 O17 86.1(9) 2_656 .
O10W K2 O24 133.0(9) 2_656 .
O10W K2 O35 169.3(9) 2_656 .
W13 K3 W18 59.4(2) . .
W13 K3 K4 146.9(5) . 1_455
W18 K3 K4 87.6(4) . 1_455
O25 K3 W13 77.9(6) 1_465 .
O25 K3 W18 81.4(6) 1_465 .
O25 K3 K4 100.9(6) 1_465 1_455
O25 K3 O48 137.5(8) 1_465 .
O25 K3 O20W 129.8(10) 1_465 .
O47 K3 W13 28.0(4) . .
O47 K3 W18 78.9(5) . .
O47 K3 K4 152.6(8) . 1_455
O47 K3 O25 100.6(8) . 1_465
O47 K3 O48 50.5(7) . .
O47 K3 O8W 125.9(9) . .
O47 K3 O20W 127.4(11) . .
O48 K3 W13 63.4(5) . .
O48 K3 W18 64.5(5) . .
O48 K3 K4 102.2(6) . 1_455
O48 K3 O20W 78.9(10) . .
O56 K3 W13 30.3(5) . .
O56 K3 W18 29.4(5) . .
O56 K3 K4 116.9(7) . 1_455
O56 K3 O25 74.9(7) . 1_465
O56 K3 O47 53.7(6) . .
O56 K3 O48 62.9(7) . .
O56 K3 O74 52.9(7) . .
O56 K3 O8W 152.1(10) . .
O56 K3 O16W 100.6(10) . .
O56 K3 O20W 119.4(11) . .
O74 K3 W13 78.7(5) . .
O74 K3 W18 28.3(5) . .
O74 K3 K4 69.8(6) . 1_455
O74 K3 O25 106.2(8) . 1_465
O74 K3 O47 87.9(7) . .
O74 K3 O48 51.5(7) . .
O74 K3 O8W 145.2(9) . .
O74 K3 O20W 66.6(10) . .
O8W K3 W13 134.8(8) . .
O8W K3 W18 150.4(7) . .
O8W K3 K4 75.4(7) . 1_455
O8W K3 O25 78.2(8) . 1_465
O8W K3 O48 142.3(8) . .
O8W K3 O20W 83.9(11) . .
O14W K3 W13 109.6(8) . .
O14W K3 W18 126.9(11) . .
O14W K3 K4 87.6(9) . 1_455
O14W K3 O25 151.0(12) . 1_465
O14W K3 O47 81.8(9) . .
O14W K3 O48 65.0(10) . .
O14W K3 O56 125.8(11) . .
O14W K3 O74 102.8(12) . .
O14W K3 O8W 77.2(11) . .
O14W K3 O16W 117.4(11) . .
O14W K3 O20W 62.1(11) . .
O16W K3 W13 128.5(9) . .
O16W K3 W18 75.7(9) . .
O16W K3 K4 30.6(8) . 1_455
O16W K3 O25 71.4(10) . 1_465
O16W K3 O47 154.1(10) . .
O16W K3 O48 119.5(11) . .
O16W K3 O74 71.7(10) . .
O16W K3 O8W 77.5(11) . .
O16W K3 O20W 59.0(11) . .
O20W K3 W13 139.8(10) . .
O20W K3 W18 92.9(9) . .
O20W K3 K4 28.9(8) . 1_455
K3 K4 K6 92.4(4) 1_655 .
K3 K4 K7 83.6(4) 1_655 2_666
K7 K4 K6 92.4(5) 2_666 .
O16W K4 K3 36.6(9) 1_655 1_655
O16W K4 K6 55.8(10) 1_655 .
O16W K4 K7 87.3(11) 1_655 2_666
O20W K4 K3 43.6(12) 1_655 1_655
O20W K4 K6 134.7(13) 1_655 .
O20W K4 K7 92.3(14) 1_655 2_666
O20W K4 O16W 79.4(15) 1_655 1_655
W14 K5 K1 122.0(5) . 2_756
O7 K5 W14 103.6(7) . .
O7 K5 K1 41.7(5) . 2_756
O7 K5 O7W 57.5(8) . .
O11 K5 W14 147.2(8) 2_756 .
O11 K5 K1 68.1(6) 2_756 2_756
O11 K5 O7 61.6(7) 2_756 .
O11 K5 O7W 75.0(8) 2_756 .
O57 K5 W14 19.1(5) . .
O57 K5 K1 117.6(8) . 2_756
O57 K5 O7 113.4(9) . .
O57 K5 O11 166.3(11) . 2_756
O57 K5 O7W 91.6(9) . .
O7W K5 W14 72.6(7) . .
O7W K5 K1 99.2(7) . 2_756
W8 K6 W17 118.4(6) 1_565 2_667
W8 K6 K4 109.3(6) 1_565 .
W8 K6 K8 58.1(5) 1_565 2_666
W17 K6 K4 82.8(5) 2_667 .
W17 K6 K8 60.9(5) 2_667 2_666
K8 K6 K4 108.7(7) 2_666 .
O30 K6 W8 26.6(5) 1_565 1_565
O30 K6 W17 124.9(8) 1_565 2_667
O30 K6 K4 133.0(7) 1_565 .
O30 K6 K8 67.5(7) 1_565 2_666
O30 K6 O68 113.9(9) 1_565 2_667
O31 K6 W8 30.4(5) 1_565 1_565
O31 K6 W17 99.8(7) 1_565 2_667
O31 K6 K4 84.0(8) 1_565 .
O31 K6 K8 50.7(7) 1_565 2_666
O31 K6 O30 56.7(7) 1_565 1_565
O31 K6 O68 74.7(8) 1_565 2_667
O31 K6 O71 123.4(11) 1_565 2_667
O68 K6 W8 98.1(7) 2_667 1_565
O68 K6 W17 26.2(4) 2_667 2_667
O68 K6 K4 73.1(7) 2_667 .
O68 K6 K8 46.9(7) 2_667 2_666
O71 K6 W8 130.3(10) 2_667 1_565
O71 K6 W17 28.4(6) 2_667 2_667
O71 K6 K4 100.7(8) 2_667 .
O71 K6 K8 75.4(8) 2_667 2_666
O71 K6 O30 121.4(11) 2_667 1_565
O71 K6 O68 54.1(7) 2_667 2_667
W6 K7 W9 57.4(3) 2_656 2_656
W6 K7 W15 104.0(4) 2_656 2_666
W6 K7 K4 117.6(6) 2_656 2_666
W9 K7 W15 131.0(5) 2_656 2_666
W9 K7 K4 68.3(4) 2_656 2_666
W15 K7 K4 88.9(4) 2_666 2_666
O22 K7 W6 27.2(5) 2_656 2_656
O22 K7 W9 84.2(6) 2_656 2_656
O22 K7 W15 89.9(6) 2_656 2_666
O22 K7 K4 141.7(8) 2_656 2_666
O22 K7 O23 57.1(7) 2_656 2_656
O22 K7 O32 109.2(9) 2_656 2_656
O22 K7 C1 93.5(10) 2_656 2_656
O22 K7 O12W 150.1(10) 2_656 2_666
O23 K7 W6 30.0(4) 2_656 2_656
O23 K7 W9 29.1(4) 2_656 2_656
O23 K7 W15 114.7(6) 2_656 2_666
O23 K7 K4 89.1(7) 2_656 2_666
O23 K7 O32 53.8(7) 2_656 2_656
O23 K7 C1 79.2(9) 2_656 2_656
O23 K7 O12W 145.0(11) 2_656 2_666
O32 K7 W6 82.5(6) 2_656 2_656
O32 K7 W9 25.1(5) 2_656 2_656
O32 K7 W15 131.3(8) 2_656 2_666
O32 K7 K4 48.5(6) 2_656 2_666
O32 K7 C1 60.9(9) 2_656 2_656
O36 K7 W6 65.2(6) 2_656 2_656
O36 K7 W9 62.4(6) 2_656 2_656
O36 K7 W15 156.7(9) 2_656 2_666
O36 K7 K4 114.4(8) 2_656 2_666
O36 K7 O22 71.3(8) 2_656 2_656
O36 K7 O23 67.0(7) 2_656 2_656
O36 K7 O32 69.8(8) 2_656 2_656
O36 K7 C1 22.2(8) 2_656 2_656
O36 K7 O12W 129.5(10) 2_656 2_666
O37 K7 W6 109.4(9) 2_656 2_656
O37 K7 W9 79.1(8) 2_656 2_656
O37 K7 W15 144.4(9) 2_656 2_666
O37 K7 K4 86.4(9) 2_656 2_666
O37 K7 O22 114.8(11) 2_656 2_656
O37 K7 O23 100.5(9) 2_656 2_656
O37 K7 O32 66.4(9) 2_656 2_656
O37 K7 O36 45.2(9) 2_656 2_656
O37 K7 O62 163.4(11) 2_656 2_666
O37 K7 C1 24.2(9) 2_656 2_656
O37 K7 O12W 84.8(11) 2_656 2_666
O62 K7 W6 84.7(7) 2_666 2_656
O62 K7 W9 116.8(7) 2_666 2_656
O62 K7 W15 19.6(5) 2_666 2_666
O62 K7 K4 95.0(8) 2_666 2_666
O62 K7 O22 73.6(8) 2_666 2_656
O62 K7 O23 96.1(8) 2_666 2_656
O62 K7 O32 126.0(10) 2_666 2_656
O62 K7 O36 144.8(11) 2_666 2_656
O62 K7 C1 166.7(13) 2_666 2_656
O62 K7 O12W 82.3(9) 2_666 2_666
C1 K7 W6 85.2(8) 2_656 2_656
C1 K7 W9 64.0(8) 2_656 2_656
C1 K7 W15 165.0(10) 2_656 2_666
C1 K7 K4 97.4(9) 2_656 2_666
O12W K7 W6 165.0(8) 2_666 2_656
O12W K7 W9 123.2(9) 2_666 2_656
O12W K7 W15 63.6(7) 2_666 2_666
O12W K7 K4 56.5(7) 2_666 2_666
O12W K7 O32 99.2(10) 2_666 2_656
O12W K7 C1 108.8(11) 2_666 2_656
W8 K8 W9 49.2(3) 2_656 2_656
W8 K8 W10 87.9(5) 2_656 2_656
W8 K8 W17 108.3(7) 2_656 1_554
W8 K8 K6 54.5(4) 2_656 2_666
W9 K8 W10 55.1(4) 2_656 2_656
W9 K8 W17 89.6(6) 2_656 1_554
W9 K8 K6 60.8(5) 2_656 2_666
W10 K8 W17 115.7(7) 2_656 1_554
W10 K8 K6 115.3(7) 2_656 2_666
W17 K8 K6 54.2(5) 1_554 2_666
O29 K8 W8 23.1(5) 2_656 2_656
O29 K8 W9 60.6(6) 2_656 2_656
O29 K8 W10 79.6(8) 2_656 2_656
O29 K8 W17 131.3(10) 2_656 1_554
O29 K8 K6 77.2(8) 2_656 2_666
O29 K8 O31 50.6(7) 2_656 2_656
O29 K8 O33 64.5(8) 2_656 2_656
O29 K8 O38 106.6(11) 2_656 2_656
O29 K8 O68 119.3(11) 2_656 1_554
O29 K8 C2 119.2(11) 2_656 2_656
O31 K8 W8 30.3(4) 2_656 2_656
O31 K8 W9 27.3(4) 2_656 2_656
O31 K8 W10 80.9(7) 2_656 2_656
O31 K8 W17 84.8(7) 2_656 1_554
O31 K8 K6 39.1(5) 2_656 2_666
O31 K8 C2 91.5(9) 2_656 2_656
O33 K8 W8 63.3(6) 2_656 2_656
O33 K8 W9 24.5(5) 2_656 2_656
O33 K8 W10 30.8(5) 2_656 2_656
O33 K8 W17 104.3(9) 2_656 1_554
O33 K8 K6 85.3(8) 2_656 2_666
O33 K8 O31 50.3(7) 2_656 2_656
O33 K8 O38 50.5(7) 2_656 2_656
O33 K8 O68 82.2(9) 2_656 1_554
O33 K8 C2 55.0(8) 2_656 2_656
O38 K8 W8 113.0(8) 2_656 2_656
O38 K8 W9 71.1(7) 2_656 2_656
O38 K8 W10 26.9(4) 2_656 2_656
O38 K8 W17 97.1(8) 2_656 1_554
O38 K8 K6 121.7(10) 2_656 2_666
O38 K8 O31 98.4(9) 2_656 2_656
O38 K8 C2 23.9(7) 2_656 2_656
O68 K8 W8 97.1(8) 1_554 2_656
O68 K8 W9 68.2(6) 1_554 2_656
O68 K8 W10 96.9(8) 1_554 2_656
O68 K8 W17 22.2(5) 1_554 1_554
O68 K8 K6 49.4(7) 1_554 2_666
O68 K8 O31 68.9(8) 1_554 2_656
O68 K8 O38 84.3(9) 1_554 2_656
O68 K8 C2 60.6(9) 1_554 2_656
C2 K8 W8 115.9(8) 2_656 2_656
C2 K8 W9 67.0(7) 2_656 2_656
C2 K8 W10 44.7(6) 2_656 2_656
C2 K8 W17 73.7(8) 2_656 1_554
C2 K8 K6 102.7(9) 2_656 2_666
O1W K8 W8 145.7(11) 1_554 2_656
O1W K8 W9 164.9(11) 1_554 2_656
O1W K8 W10 117.5(10) 1_554 2_656
O1W K8 W17 82.3(8) 1_554 1_554
O1W K8 K6 122.1(11) 1_554 2_666
O1W K8 O29 133.8(12) 1_554 2_656
O1W K8 O31 160.9(13) 1_554 2_656
O1W K8 O33 147.4(13) 1_554 2_656
O1W K8 O38 97.2(10) 1_554 2_656
O1W K8 O68 101.8(10) 1_554 1_554
O1W K8 C2 98.3(10) 1_554 2_656
W1 K9 W19 135.9(10) 1_455 .
W1 K9 Eu2 57.0(4) 1_455 1_455
W19 K9 Eu2 105.5(7) . 1_455
O1 K9 W1 26.0(6) 1_455 1_455
O1 K9 W19 118.9(13) 1_455 .
O1 K9 Eu2 76.8(9) 1_455 1_455
O1 K9 O2 52.9(9) 1_455 1_455
O1 K9 O75 136.6(15) 1_455 .
O1 K9 O17W 116.2(16) 1_455 1_445
O1 K9 O18W 94.8(13) 1_455 1_545
O2 K9 W1 28.5(4) 1_455 1_455
O2 K9 W19 131.4(10) 1_455 .
O2 K9 Eu2 30.6(5) 1_455 1_455
O2 K9 O75 118.9(11) 1_455 .
O75 K9 W1 139.3(10) . 1_455
O75 K9 W19 27.5(5) . .
O75 K9 Eu2 88.5(8) . 1_455
O76 K9 W1 128.2(13) . 1_455
O76 K9 W19 24.3(6) . .
O76 K9 Eu2 123.4(11) . 1_455
O76 K9 O1 104.3(14) . 1_455
O76 K9 O2 140.0(14) . 1_455
O76 K9 O75 51.4(9) . .
O76 K9 O3W 105.5(14) . 1_455
O76 K9 O17W 128.1(15) . 1_445
O76 K9 O18W 94.0(13) . 1_545
O3W K9 W1 82.7(9) 1_455 1_455
O3W K9 W19 83.5(10) 1_455 .
O3W K9 Eu2 26.1(6) 1_455 1_455
O3W K9 O1 99.7(13) 1_455 1_455
O3W K9 O2 56.7(8) 1_455 1_455
O3W K9 O75 63.0(9) 1_455 .
O3W K9 O17W 98.4(14) 1_455 1_445
O3W K9 O18W 151.7(17) 1_455 1_545
O17W K9 W1 99.7(13) 1_445 1_455
O17W K9 W19 123.6(13) 1_445 .
O17W K9 Eu2 97.3(11) 1_445 1_455
O17W K9 O2 91.4(13) 1_445 1_455
O17W K9 O75 106.0(13) 1_445 .
O17W K9 O18W 53.4(11) 1_445 1_545
O18W K9 W1 101.2(12) 1_545 1_455
O18W K9 W19 110.4(12) 1_545 .
O18W K9 Eu2 142.5(13) 1_545 1_455
O18W K9 O2 117.8(14) 1_545 1_455
O18W K9 O75 119.4(13) 1_545 .
W1 O1 K2 112.6(10) . 1_655
W1 O1 K9 110.5(12) . 1_655
K9 O1 K2 130.8(12) 1_655 1_655
W1 O2 Eu2 148.2(12) . .
W1 O2 K9 87.7(10) . 1_655
Eu2 O2 K9 104.2(9) . 1_655
W1 O3 K1 133.0(9) . 2_756
W2 O3 W1 116.7(10) . .
W2 O3 K1 91.0(7) . 2_756
W1 O4 K2 99.0(8) . 1_655
W3 O4 W1 121.1(11) . .
W3 O4 K2 139.8(10) . 1_655
W1 O5 W8 145.4(12) . .
W1 O6 W3 89.4(6) . .
W2 O6 W1 91.1(7) . .
W2 O6 W3 91.2(6) . .
As1 O6 W1 118.4(8) . .
As1 O6 W2 120.0(10) . .
As1 O6 W3 135.4(10) . .
W2 O7 K1 98.0(10) . 2_756
W2 O7 K5 136.7(11) . .
K5 O7 K1 98.1(8) . 2_756
W2 O8 K1 99.6(9) . .
W2 O8 K1 89.2(7) . 2_756
W3 O8 W2 120.3(9) . .
W3 O8 K1 122.1(10) . 2_756
W3 O8 K1 114.5(9) . .
K1 O8 K1 106.6(6) . 2_756
W2 O9 W4 146.4(11) . .
W2 O9 K1 102.0(8) . .
W4 O9 K1 111.0(9) . .
W2 O10 Eu2 136.6(10) . .
W2 O10 Eu3 131.1(10) . .
Eu3 O10 Eu2 90.9(6) . .
W3 O11 K5 130.6(12) . 2_756
W3 O12 K1 98.2(8) . .
W5 O12 W3 150.6(12) . .
W5 O12 K1 107.2(9) . .
W7 O13 W3 154.1(12) . .
W4 O15 Eu3 135.9(10) . .
W4 O15 K2 100.4(7) . .
Eu3 O15 K2 100.8(7) . .
W4 O16 K1 100.1(8) . .
W5 O16 W4 119.6(10) . .
W5 O16 K1 104.9(9) . .
W4 O17 K2 101.1(8) . .
W6 O17 W4 120.3(10) . .
W6 O17 K2 112.7(8) . .
W4 O18 W6 91.2(7) . .
W5 O18 W4 95.0(7) . .
W5 O18 W6 93.2(7) . .
As1 O18 W4 111.8(10) . .
As1 O18 W5 137.0(11) . .
As1 O18 W6 118.1(9) . .
W6 O20 W5 118.9(10) . .
W5 O21 W7 147.8(11) . .
W6 O22 K7 105.0(11) . 2_656
W6 O23 W9 148.3(11) . .
W6 O23 K7 96.3(9) . 2_656
W9 O23 K7 102.0(9) . 2_656
W6 O24 K2 100.7(7) . .
W10 O24 W6 148.4(12) . .
W10 O24 K2 101.0(8) . .
W7 O25 K3 125.9(13) . 1_645
W7 O26 W8 120.3(12) . .
W7 O27 W9 121.5(11) . .
W8 O28 W7 93.8(7) . .
W8 O28 W9 92.1(7) . .
W9 O28 W7 91.5(7) . .
As1 O28 W7 132.6(10) . .
As1 O28 W8 117.1(10) . .
As1 O28 W9 120.0(9) . .
W8 O29 K8 113.9(11) . 2_656
W8 O30 K6 96.4(10) . 1_545
W8 O31 K6 106.3(10) . 1_545
W8 O31 K8 92.5(9) . 2_656
W9 O31 W8 118.6(9) . .
W9 O31 K6 133.4(11) . 1_545
W9 O31 K8 99.4(9) . 2_656
K6 O31 K8 90.3(9) 1_545 2_656
W9 O32 K7 103.9(11) . 2_656
W9 O33 W10 149.0(12) . .
W9 O33 K8 108.9(12) . 2_656
W10 O33 K8 100.9(9) . 2_656
W10 O34 Eu1 153.4(10) . .
W10 O35 K2 109.7(10) . .
W10 O36 K7 140.1(11) . 2_656
C1 O36 W10 112(2) . .
C1 O36 K7 93(2) . 2_656
C1 O37 K7 95(2) . 2_656
W10 O38 K8 105.3(9) . 2_656
C2 O38 W10 123.0(17) . .
C2 O38 K8 90.9(19) . 2_656
C4 O40 Eu1 137(2) . 2_657
Eu1 O42 Eu2 92.6(7) . .
Eu2 O43 Eu1 97.9(6) . .
Eu3 O43 Eu1 149.0(8) . .
Eu3 O43 Eu2 97.4(7) . .
W12 O46 W11 117.9(10) . .
W11 O47 K3 109.5(10) . .
W13 O47 W11 120.7(10) . .
W13 O47 K3 100.1(8) . .
W11 O48 W19 143.2(14) . .
W11 O48 K3 109.6(11) . .
W19 O48 K3 105.9(9) . .
W11 O49 W13 93.1(7) . .
W12 O49 W11 91.6(7) . .
W12 O49 W13 91.9(7) . .
As2 O49 W11 116.9(10) . .
As2 O49 W12 118.9(9) . .
As2 O49 W13 134.2(10) . .
W12 O51 Eu3 157.8(14) . .
W13 O52 W12 119.4(11) . .
W14 O53 W12 149.7(13) . .
W15 O55 W13 149.7(13) . .
W13 O56 K3 101.3(10) . .
W18 O56 W13 153.1(12) . .
W18 O56 K3 103.0(9) . .
W14 O57 K5 129.8(11) . .
W14 O58 Eu2 111.1(8) . .
W14 O58 Eu3 148.7(10) . .
Eu3 O58 Eu2 100.3(6) . .
W15 O59 W14 121.9(10) . .
W14 O60 W16 120.8(10) . .
W14 O60 Eu2 97.8(7) . .
W16 O60 Eu2 97.5(8) . .
W15 O61 W14 91.0(7) . .
W16 O61 W14 93.3(7) . .
W16 O61 W15 92.6(7) . .
As2 O61 W14 117.5(9) . .
As2 O61 W15 134.2(11) . .
As2 O61 W16 118.5(10) . .
W15 O62 K7 126.9(12) . 2_666
W15 O63 W16 123.7(10) . .
W15 O64 W18 149.4(12) . .
W16 O66 Eu1 147.7(10) . .
W16 O66 Eu2 110.1(8) . .
Eu1 O66 Eu2 101.5(7) . .
W16 O67 W17 150.1(11) . .
W17 O68 K6 95.7(10) . 2_667
W17 O68 K8 113.5(11) . 1_556
K8 O68 K6 83.7(9) 1_556 2_667
W17 O69 Eu1 154.2(12) . .
W18 O70 W17 121.9(10) . .
W17 O71 W19 119.0(11) . .
W17 O71 K6 109.3(12) . 2_667
W19 O71 K6 130.6(11) . 2_667
W17 O72 W18 93.4(7) . .
W17 O72 W19 91.0(7) . .
W18 O72 W19 93.3(6) . .
As2 O72 W17 118.1(11) . .
As2 O72 W18 135.0(11) . .
As2 O72 W19 115.6(10) . .
W18 O74 W19 121.5(10) . .
W18 O74 K3 100.7(10) . .
W19 O74 K3 109.2(10) . .
W19 O75 K9 86.6(11) . .
W19 O76 K9 115.7(12) . .
O36 C1 K7 64.7(19) . 2_656
O36 C1 O37 120(3) . .
O36 C1 C2 123(3) . .
O37 C1 K7 61(2) . 2_656
O37 C1 C2 117(3) . .
C2 C1 K7 158(3) . 2_656
O38 C2 K8 65.2(16) . 2_656
O38 C2 C1 104(3) . .
O38 C2 C3 111(3) . .
C1 C2 K8 128(2) . 2_656
C1 C2 C3 107(3) . .
C3 C2 K8 124(2) . 2_656
O39 C3 C2 110(3) . .
O39 C3 C4 110(3) . .
C2 C3 C4 111(3) . .
O40 C4 C3 115(4) . .
O41 C4 O40 128(3) . .
O41 C4 C3 116(4) . .
Eu1 O1W K8 113.8(10) . 1_556
Eu2 O3W K9 124.4(11) . 1_655
Eu3 O5W K2 109.8(8) . .
Eu3 O7W K5 128.2(12) . .
K1 O10W K2 115.5(11) . 2_656
K4 O16W K3 112.8(15) 1_455 .
K4 O20W K3 107.5(17) 1_455 .

loop_
_geom_bond_atom_site_label_1
_geom_bond_atom_site_label_2
_geom_bond_distance
_geom_bond_site_symmetry_2
W1 K2 4.058(13) 1_655
W1 K9 3.69(3) 1_655
W1 O1 1.73(3) .
W1 O2 1.77(2) .
W1 O3 1.97(2) .
W1 O4 2.05(2) .
W1 O5 1.86(2) .
W1 O6 2.36(2) .
W2 K1 3.620(8) 2_756
W2 K1 3.792(8) .
W2 O3 1.932(19) .
W2 O6 2.292(19) .
W2 O7 1.68(2) .
W2 O8 2.07(2) .
W2 O9 1.91(2) .
W2 O10 1.807(18) .
W3 K1 3.979(10) .
W3 O4 1.84(2) .
W3 O6 2.450(18) .
W3 O8 1.84(2) .
W3 O11 1.71(2) .
W3 O12 1.99(2) .
W3 O13 1.92(2) .
W4 Eu3 3.8116(19) .
W4 K1 4.032(8) .
W4 K2 3.977(12) .
W4 O9 1.94(2) .
W4 O14 1.70(3) .
W4 O15 1.799(17) .
W4 O16 2.012(17) .
W4 O17 1.958(19) .
W4 O18 2.34(2) .
W5 K1 4.107(10) .
W5 O12 1.83(2) .
W5 O16 1.93(2) .
W5 O18 2.286(19) .
W5 O19 1.749(17) .
W5 O20 1.99(2) .
W5 O21 1.90(2) .
W6 K7 3.74(2) 2_656
W6 O17 1.90(2) .
W6 O18 2.35(2) .
W6 O20 1.925(19) .
W6 O22 1.77(2) .
W6 O23 1.88(2) .
W6 O24 1.940(16) .
W7 O13 1.91(2) .
W7 O21 1.95(2) .
W7 O25 1.72(2) .
W7 O26 1.85(2) .
W7 O27 1.892(19) .
W7 O28 2.394(19) .
W8 K6 3.77(2) 1_545
W8 K8 3.94(3) 2_656
W8 O5 1.97(2) .
W8 O26 2.07(2) .
W8 O28 2.27(2) .
W8 O29 1.69(2) .
W8 O30 1.70(2) .
W8 O31 1.987(19) .
W9 K7 3.94(2) 2_656
W9 K8 4.07(3) 2_656
W9 O23 1.956(19) .
W9 O27 2.016(19) .
W9 O28 2.36(2) .
W9 O31 1.90(2) .
W9 O32 1.72(3) .
W9 O33 1.79(2) .
W10 K8 4.11(3) 2_656
W10 O24 1.878(16) .
W10 O33 2.14(2) .
W10 O34 1.727(19) .
W10 O35 1.78(3) .
W10 O36 2.18(2) .
W10 O38 1.93(2) .
W11 O44 1.75(2) .
W11 O45 1.73(3) .
W11 O46 1.97(2) .
W11 O47 2.13(2) .
W11 O48 1.90(2) .
W11 O49 2.339(19) .
W12 O46 1.94(2) .
W12 O49 2.33(2) .
W12 O50 1.75(2) .
W12 O51 1.76(2) .
W12 O52 2.00(2) .
W12 O53 1.95(2) .
W13 K3 3.756(13) .
W13 O47 1.79(2) .
W13 O49 2.36(2) .
W13 O52 1.907(19) .
W13 O54 1.75(3) .
W13 O55 2.00(2) .
W13 O56 1.93(2) .
W14 Eu2 3.506(2) .
W14 K5 4.043(18) .
W14 O53 1.87(2) .
W14 O57 1.72(2) .
W14 O58 1.842(16) .
W14 O59 1.954(18) .
W14 O60 1.96(2) .
W14 O61 2.407(18) .
W15 K7 4.022(17) 2_666
W15 O55 1.85(2) .
W15 O59 1.921(18) .
W15 O61 2.34(2) .
W15 O62 1.69(2) .
W15 O63 1.911(19) .
W15 O64 1.89(2) .
W16 Eu2 3.5257(18) .
W16 O60 1.999(18) .
W16 O61 2.32(2) .
W16 O63 1.914(18) .
W16 O65 1.67(3) .
W16 O66 1.858(19) .
W16 O67 1.85(2) .
W17 K6 3.835(19) 2_667
W17 K8 4.13(3) 1_556
W17 O67 1.97(2) .
W17 O68 1.70(2) .
W17 O69 1.76(2) .
W17 O70 1.95(2) .
W17 O71 1.93(2) .
W17 O72 2.33(2) .
W18 K3 3.775(15) .
W18 O56 1.90(2) .
W18 O64 1.95(2) .
W18 O70 1.93(2) .
W18 O72 2.327(19) .
W18 O73 1.72(2) .
W18 O74 1.82(2) .
W19 K9 3.74(4) .
W19 O48 1.93(2) .
W19 O71 1.94(3) .
W19 O72 2.349(19) .
W19 O74 2.07(2) .
W19 O75 1.73(2) .
W19 O76 1.71(2) .
Eu1 Eu2 3.683(2) .
Eu1 K8 4.47(3) 2_656
Eu1 K8 4.44(3) 1_556
Eu1 O34 2.400(19) .
Eu1 O40 2.36(2) 2_657
Eu1 O42 2.47(2) .
Eu1 O43 2.454(17) .
Eu1 O66 2.33(2) .
Eu1 O69 2.30(2) .
Eu1 O1W 2.41(2) .
Eu1 O2W 2.49(2) .
Eu2 Eu3 3.646(2) .
Eu2 O2 2.38(2) .
Eu2 O10 2.575(18) .
Eu2 O42 2.62(2) .
Eu2 O43 2.43(2) .
Eu2 O58 2.394(19) .
Eu2 O60 2.655(19) .
Eu2 O66 2.425(18) .
Eu2 O3W 2.42(2) .
Eu2 O4W 2.44(2) .
Eu3 K2 4.315(13) .
Eu3 O10 2.54(2) .
Eu3 O15 2.308(18) .
Eu3 O43 2.420(19) .
Eu3 O51 2.296(19) .
Eu3 O58 2.357(16) .
Eu3 O5W 2.46(2) .
Eu3 O6W 2.46(2) .
Eu3 O7W 2.44(3) .
As1 O6 1.757(17) .
As1 O18 1.833(19) .
As1 O28 1.764(19) .
As2 O49 1.77(2) .
As2 O61 1.778(19) .
As2 O72 1.796(16) .
K1 O3 3.03(2) 2_756
K1 O7 2.98(2) 2_756
K1 O8 2.85(2) .
K1 O8 3.00(2) 2_756
K1 O9 2.91(2) .
K1 O12 3.18(3) .
K1 O16 3.16(2) .
K1 O9W 2.91(3) .
K1 O10W 2.92(4) .
K2 O1 3.07(3) 1_455
K2 O4 3.20(2) 1_455
K2 O15 3.24(2) .
K2 O17 3.11(2) .
K2 O24 3.41(3) .
K2 O35 3.24(3) .
K2 O5W 2.81(2) .
K2 O10W 2.93(3) 2_656
K3 K4 4.56(2) 1_455
K3 O25 3.05(3) 1_465
K3 O47 3.00(2) .
K3 O48 3.19(3) .
K3 O56 2.86(2) .
K3 O74 2.99(3) .
K3 O8W 3.01(4) .
K3 O14W 2.73(4) .
K3 O16W 2.95(4) .
K3 O20W 3.30(5) .
K4 K6 5.03(3) .
K4 K7 4.99(3) 2_666
K4 O16W 2.52(4) 1_655
K4 O20W 2.31(5) 1_655
K5 O7 2.89(3) .
K5 O11 2.84(3) 2_756
K5 O57 2.72(3) .
K5 O7W 3.01(4) .
K6 K8 4.28(4) 2_666
K6 O30 3.18(3) 1_565
K6 O31 2.70(3) 1_565
K6 O68 3.27(3) 2_667
K6 O71 2.73(3) 2_667
K7 O22 2.87(3) 2_656
K7 O23 3.03(3) 2_656
K7 O32 3.15(3) 2_656
K7 O36 2.87(3) 2_656
K7 O37 2.77(3) 2_656
K7 O62 2.77(3) 2_666
K7 C1 3.16(4) 2_656
K7 O12W 3.11(4) 2_666
K8 O29 2.94(4) 2_656
K8 O31 3.31(3) 2_656
K8 O33 3.13(3) 2_656
K8 O38 3.15(4) 2_656
K8 O68 3.14(4) 1_554
K8 C2 3.47(4) 2_656
K8 O1W 2.88(3) 1_554
K9 O1 2.72(4) 1_455
K9 O2 3.32(4) 1_455
K9 O75 3.42(4) .
K9 O76 2.67(4) .
K9 O3W 2.70(4) 1_455
K9 O17W 2.92(5) 1_445
K9 O18W 3.31(5) 1_545
O36 C1 1.20(4) .
O37 C1 1.30(5) .
O38 C2 1.41(4) .
O39 C3 1.43(5) .
O40 C4 1.27(5) .
O41 C4 1.24(5) .
C1 C2 1.51(5) .
C2 C3 1.51(4) .
C3 C4 1.57(5) .

loop_
_smtbx_masks_void_nr
_smtbx_masks_void_average_x
_smtbx_masks_void_average_y
_smtbx_masks_void_average_z
_smtbx_masks_void_volume
_smtbx_masks_void_count_electrons
1 0.000 0.500 0.500 90.0 49.9
2 0.224 0.755 0.787 45.9 23.5
3 0.776 0.245 0.213 45.9 21.7
